data_1543286
loop_
_publ_author_name
'Andrez, Julie'
'P\'ecaut, Jacques'
'Scopelliti, Rosario'
'Kefalidis, Christos E.'
'Maron, Laurent'
'Rosenzweig, Michael W.'
'Meyer, Karsten'
'Mazzanti, Marinella'

_publ_section_title
;
 Synthesis and reactivity of a terminal uranium(iv) sulfide supported by
 siloxide ligands
;
_journal_issue 9
_journal_name_full 'Chem. Sci.'
_journal_page_first 5846
_journal_paper_doi 10.1039/C6SC00675B
_journal_volume 7
_journal_year 2016
_chemical_formula_moiety 'C48 H108 K O16 S Si4 U, C18 H36 K N2 O6, C6 H14'
_chemical_formula_sum 'C72 H158 K2 N2 O22 S Si4 U'
_chemical_formula_weight 1864.65
_space_group_IT_number 2
_symmetry_cell_setting triclinic
_symmetry_space_group_name_Hall '-P 1'
_symmetry_space_group_name_H-M 'P -1'
_atom_sites_solution_hydrogens geom
_atom_sites_solution_primary direct
_atom_sites_solution_secondary difmap
_audit_creation_method SHELXL-97
_audit_update_record
;
2016-01-18 deposited with the CCDC.
2016-04-11 downloaded from the CCDC.
;
_cell_angle_alpha 84.563(10)
_cell_angle_beta 84.218(9)
_cell_angle_gamma 83.002(12)
_cell_formula_units_Z 2
_cell_length_a 14.610(2)
_cell_length_b 17.221(3)
_cell_length_c 19.8684(19)
_cell_measurement_reflns_used 744
_cell_measurement_temperature 100(2)
_cell_measurement_theta_max 22
_cell_measurement_theta_min 3
_cell_volume 4919.1(12)
_computing_cell_refinement 'Dirax/lsq (Duisenberg & Schreurs, 1989-2000)'
_computing_data_collection 'Collect (Bruker AXS BV, 1997-2004)'
_computing_data_reduction 'EvalCCD (Duisenberg & Schreurs, 1990-2000)'
_computing_molecular_graphics 'Bruker SHELXTL'
_computing_publication_material 'Bruker SHELXTL'
_computing_structure_refinement 'SHELXL-97 (Sheldrick, 1997)'
_computing_structure_solution 'SHELXS-97 (Sheldrick, 1990)'
_diffrn_ambient_temperature 100(2)
_diffrn_measured_fraction_theta_full 0.996
_diffrn_measured_fraction_theta_max 0.969
_diffrn_measurement_device_type 'Bruker APEX II CCD'
_diffrn_measurement_method 'phi and omega scans'
_diffrn_radiation_monochromator graphite
_diffrn_radiation_source 'fine-focus sealed tube'
_diffrn_radiation_type MoK\a
_diffrn_radiation_wavelength 0.71073
_diffrn_reflns_av_R_equivalents 0.0677
_diffrn_reflns_av_sigmaI/netI 0.0893
_diffrn_reflns_limit_h_max 20
_diffrn_reflns_limit_h_min -20
_diffrn_reflns_limit_k_max 24
_diffrn_reflns_limit_k_min -24
_diffrn_reflns_limit_l_max 27
_diffrn_reflns_limit_l_min -27
_diffrn_reflns_number 75038
_diffrn_reflns_theta_full 25.25
_diffrn_reflns_theta_max 30.00
_diffrn_reflns_theta_min 1.03
_exptl_absorpt_coefficient_mu 1.864
_exptl_absorpt_correction_T_max 0.7460
_exptl_absorpt_correction_T_min 0.4965
_exptl_absorpt_correction_type multi-scan
_exptl_absorpt_process_details 'SADABS 2008, Bruker AXS, 2008'
_exptl_crystal_colour colourless
_exptl_crystal_density_diffrn 1.259
_exptl_crystal_density_method 'not measured'
_exptl_crystal_description prism
_exptl_crystal_F_000 1964
_exptl_crystal_size_max 0.39
_exptl_crystal_size_mid 0.26
_exptl_crystal_size_min 0.21
_refine_diff_density_max 3.508
_refine_diff_density_min -1.868
_refine_diff_density_rms 0.168
_refine_ls_extinction_method none
_refine_ls_goodness_of_fit_ref 1.181
_refine_ls_hydrogen_treatment constr
_refine_ls_matrix_type full
_refine_ls_number_parameters 1167
_refine_ls_number_reflns 27810
_refine_ls_number_restraints 619
_refine_ls_restrained_S_all 1.172
_refine_ls_R_factor_all 0.1037
_refine_ls_R_factor_gt 0.0677
_refine_ls_shift/su_max 0.002
_refine_ls_shift/su_mean 0.000
_refine_ls_structure_factor_coef Fsqd
_refine_ls_weighting_details 'calc w=1/[\s^2^(Fo^2^)+(0.0277P)^2^+28.2718P] where P=(Fo^2^+2Fc^2^)/3'
_refine_ls_weighting_scheme calc
_refine_ls_wR_factor_gt 0.1388
_refine_ls_wR_factor_ref 0.1574
_reflns_number_gt 21309
_reflns_number_total 27810
_reflns_threshold_expression >2sigma(I)
_cod_data_source_file c6sc00675b2.cif
_cod_data_source_block 3
_cod_depositor_comments 'Adding full bibliography for 1543284--1543292.cif.'
_cod_original_cell_volume 4919.2(13)
_cod_database_code 1543286
_publcif_datablock.id {ccf01662-334d-4da6-bf0d-aa6de768a695}

loop_
_symmetry_equiv_pos_as_xyz
'x, y, z'
'-x, -y, -z'

loop_
_atom_site_label
_atom_site_type_symbol
_atom_site_fract_x
_atom_site_fract_y
_atom_site_fract_z
_atom_site_U_iso_or_equiv
_atom_site_adp_type
_atom_site_occupancy
_atom_site_symmetry_multiplicity
_atom_site_calc_flag
_atom_site_refinement_flags
_atom_site_disorder_assembly
_atom_site_disorder_group
U1 U 0.776708(14) 0.277701(13) 0.229688(10) 0.01620(5) Uani 1 1 d . . .
K1 K 0.54963(8) 0.22463(7) 0.21778(6) 0.0207(2) Uani 1 1 d . . .
S1 S 0.83745(10) 0.32840(10) 0.32958(7) 0.0269(3) Uani 1 1 d . . .
Si1 Si 0.66802(10) 0.11856(9) 0.34655(7) 0.0190(3) Uani 1 1 d . . .
Si2 Si 0.55832(10) 0.42343(9) 0.23173(7) 0.0189(3) Uani 1 1 d . . .
Si3 Si 0.69655(10) 0.19454(9) 0.07498(7) 0.0190(3) Uani 1 1 d . . .
Si4 Si 1.01337(10) 0.29058(9) 0.14124(7) 0.0176(3) Uani 1 1 d . . .
O1 O 0.7109(3) 0.1769(2) 0.2892(2) 0.0237(8) Uani 1 1 d . . .
O2 O 0.7120(3) 0.0267(2) 0.34246(19) 0.0246(8) Uani 1 1 d . . .
O3 O 0.6732(3) 0.1373(2) 0.42438(19) 0.0241(8) Uani 1 1 d . . .
O4 O 0.5560(3) 0.1287(2) 0.3354(2) 0.0244(8) Uani 1 1 d . . .
O21 O 0.6476(3) 0.3609(2) 0.22544(19) 0.0218(8) Uani 1 1 d . . .
O22 O 0.5393(3) 0.4622(2) 0.30428(19) 0.0253(9) Uani 1 1 d . . .
O23 O 0.4715(3) 0.3746(2) 0.2191(2) 0.0252(9) Uani 1 1 d . . .
O24 O 0.5542(3) 0.4971(2) 0.17362(19) 0.0225(8) Uani 1 1 d . . .
O41 O 0.7220(2) 0.2260(2) 0.14248(18) 0.0192(8) Uani 1 1 d . . .
O42 O 0.5844(3) 0.1840(2) 0.0887(2) 0.0241(8) Uani 1 1 d . . .
O43 O 0.7197(3) 0.2517(2) 0.00625(19) 0.0255(9) Uani 1 1 d . . .
O44 O 0.7446(3) 0.1072(2) 0.0577(2) 0.0238(8) Uani 1 1 d . . .
O61 O 0.9073(3) 0.2837(2) 0.16502(19) 0.0231(8) Uani 1 1 d . . .
O62 O 1.0246(3) 0.3130(3) 0.0597(2) 0.0396(12) Uani 1 1 d . . .
O63 O 1.0775(3) 0.2071(3) 0.1520(2) 0.0357(11) Uani 1 1 d . . .
O64 O 1.0602(3) 0.3533(3) 0.1806(2) 0.0343(10) Uani 1 1 d . . .
C1 C 0.7416(5) -0.0157(4) 0.2839(3) 0.0311(14) Uani 1 1 d . . .
C2 C 0.6742(5) 0.0048(4) 0.2293(3) 0.0393(16) Uani 1 1 d . . .
H2A H 0.6733 0.0605 0.2136 0.059 Uiso 1 1 calc R . .
H2B H 0.6119 -0.0058 0.2483 0.059 Uiso 1 1 calc R . .
H2C H 0.6939 -0.0272 0.1911 0.059 Uiso 1 1 calc R . .
C3 C 0.8373(5) 0.0040(5) 0.2564(4) 0.0430(17) Uani 1 1 d . . .
H3A H 0.8342 0.0598 0.2405 0.064 Uiso 1 1 calc R . .
H3B H 0.8602 -0.0278 0.2185 0.064 Uiso 1 1 calc R . .
H3C H 0.8794 -0.0074 0.2924 0.064 Uiso 1 1 calc R . .
C4 C 0.7450(7) -0.1027(4) 0.3089(4) 0.053(2) Uani 1 1 d . . .
H4A H 0.7908 -0.1154 0.3423 0.079 Uiso 1 1 calc R . .
H4B H 0.7624 -0.1347 0.2704 0.079 Uiso 1 1 calc R . .
H4C H 0.6839 -0.1137 0.3301 0.079 Uiso 1 1 calc R . .
C5 C 0.7499(4) 0.1315(4) 0.4659(3) 0.0245(12) Uani 1 1 d . . .
C6 C 0.8426(4) 0.1209(4) 0.4237(3) 0.0302(13) Uani 1 1 d . . .
H6A H 0.8482 0.1666 0.3908 0.045 Uiso 1 1 calc R . .
H6B H 0.8465 0.0734 0.3994 0.045 Uiso 1 1 calc R . .
H6C H 0.8928 0.1158 0.4536 0.045 Uiso 1 1 calc R . .
C7 C 0.7356(5) 0.0627(4) 0.5186(3) 0.0396(17) Uani 1 1 d . . .
H7A H 0.6744 0.0718 0.5435 0.059 Uiso 1 1 calc R . .
H7B H 0.7835 0.0579 0.5505 0.059 Uiso 1 1 calc R . .
H7C H 0.7399 0.0142 0.4958 0.059 Uiso 1 1 calc R . .
C8 C 0.7403(5) 0.2083(5) 0.4991(4) 0.0441(18) Uani 1 1 d . . .
H8A H 0.6790 0.2165 0.5240 0.066 Uiso 1 1 calc R . .
H8B H 0.7476 0.2517 0.4640 0.066 Uiso 1 1 calc R . .
H8C H 0.7882 0.2062 0.5306 0.066 Uiso 1 1 calc R . .
C9 C 0.4806(4) 0.0956(4) 0.3772(3) 0.0319(14) Uani 1 1 d . . .
C10 C 0.5100(5) 0.0112(4) 0.4041(4) 0.0384(16) Uani 1 1 d . . .
H10A H 0.5314 -0.0204 0.3659 0.058 Uiso 1 1 calc R . .
H10B H 0.4571 -0.0106 0.4302 0.058 Uiso 1 1 calc R . .
H10C H 0.5602 0.0104 0.4334 0.058 Uiso 1 1 calc R . .
C11 C 0.4495(5) 0.1466(5) 0.4358(4) 0.0442(18) Uani 1 1 d . . .
H11A H 0.4297 0.2003 0.4177 0.066 Uiso 1 1 calc R . .
H11B H 0.5010 0.1470 0.4636 0.066 Uiso 1 1 calc R . .
H11C H 0.3976 0.1253 0.4636 0.066 Uiso 1 1 calc R . .
C12 C 0.4028(5) 0.0985(5) 0.3304(4) 0.054(2) Uani 1 1 d . . .
H12A H 0.4248 0.0681 0.2916 0.082 Uiso 1 1 calc R . .
H12B H 0.3842 0.1532 0.3142 0.082 Uiso 1 1 calc R . .
H12C H 0.3495 0.0762 0.3556 0.082 Uiso 1 1 calc R . .
C21 C 0.5411(4) 0.4289(4) 0.3741(3) 0.0249(12) Uani 1 1 d . . .
C22 C 0.5475(6) 0.3400(4) 0.3797(3) 0.0396(16) Uani 1 1 d . . .
H22A H 0.6066 0.3187 0.3570 0.059 Uiso 1 1 calc R . .
H22B H 0.4964 0.3237 0.3581 0.059 Uiso 1 1 calc R . .
H22C H 0.5436 0.3203 0.4277 0.059 Uiso 1 1 calc R . .
C23 C 0.6234(4) 0.4563(4) 0.4021(3) 0.0353(15) Uani 1 1 d . . .
H23A H 0.6808 0.4335 0.3781 0.053 Uiso 1 1 calc R . .
H23B H 0.6231 0.4394 0.4506 0.053 Uiso 1 1 calc R . .
H23C H 0.6195 0.5137 0.3958 0.053 Uiso 1 1 calc R . .
C24 C 0.4510(5) 0.4641(5) 0.4110(3) 0.0405(17) Uani 1 1 d . . .
H24A H 0.3985 0.4435 0.3945 0.061 Uiso 1 1 calc R . .
H24B H 0.4448 0.5214 0.4023 0.061 Uiso 1 1 calc R . .
H24C H 0.4519 0.4499 0.4599 0.061 Uiso 1 1 calc R . .
C25 C 0.3804(4) 0.4030(4) 0.1982(3) 0.0256(12) Uani 1 1 d . . .
C26 C 0.3397(4) 0.4763(4) 0.2327(3) 0.0333(14) Uani 1 1 d . . .
H26A H 0.3359 0.4646 0.2821 0.050 Uiso 1 1 calc R . .
H26B H 0.2776 0.4934 0.2186 0.050 Uiso 1 1 calc R . .
H26C H 0.3795 0.5182 0.2197 0.050 Uiso 1 1 calc R . .
C27 C 0.3878(4) 0.4197(4) 0.1207(3) 0.0264(12) Uani 1 1 d . . .
H27A H 0.4129 0.3715 0.0995 0.040 Uiso 1 1 calc R . .
H27B H 0.4290 0.4604 0.1073 0.040 Uiso 1 1 calc R . .
H27C H 0.3262 0.4377 0.1059 0.040 Uiso 1 1 calc R . .
C28 C 0.3214(4) 0.3359(4) 0.2187(4) 0.0368(16) Uani 1 1 d . . .
H28A H 0.3152 0.3262 0.2683 0.055 Uiso 1 1 calc R . .
H28B H 0.3512 0.2883 0.1986 0.055 Uiso 1 1 calc R . .
H28C H 0.2599 0.3500 0.2025 0.055 Uiso 1 1 calc R . .
C29 C 0.6060(4) 0.5635(4) 0.1614(3) 0.0277(13) Uani 1 1 d . . .
C30 C 0.7082(5) 0.5370(5) 0.1681(5) 0.053(2) Uani 1 1 d . . .
H30A H 0.7177 0.5221 0.2160 0.079 Uiso 1 1 calc R . .
H30B H 0.7447 0.5801 0.1511 0.079 Uiso 1 1 calc R . .
H30C H 0.7280 0.4917 0.1416 0.079 Uiso 1 1 calc R . .
C31 C 0.5697(8) 0.6235(5) 0.2099(5) 0.069(3) Uani 1 1 d . . .
H31A H 0.5037 0.6392 0.2052 0.103 Uiso 1 1 calc R . .
H31B H 0.6036 0.6696 0.1998 0.103 Uiso 1 1 calc R . .
H31C H 0.5780 0.6013 0.2564 0.103 Uiso 1 1 calc R . .
C32 C 0.5929(5) 0.5967(5) 0.0890(4) 0.0439(18) Uani 1 1 d . . .
H32A H 0.5267 0.6087 0.0835 0.066 Uiso 1 1 calc R . .
H32B H 0.6206 0.5580 0.0575 0.066 Uiso 1 1 calc R . .
H32C H 0.6232 0.6448 0.0793 0.066 Uiso 1 1 calc R . .
C41 C 0.5256(4) 0.1434(4) 0.0524(3) 0.0295(13) Uani 1 1 d . . .
C42 C 0.4278(5) 0.1801(5) 0.0706(5) 0.054(2) Uani 1 1 d . . .
H42A H 0.4127 0.1723 0.1198 0.081 Uiso 1 1 calc R . .
H42B H 0.3845 0.1553 0.0472 0.081 Uiso 1 1 calc R . .
H42C H 0.4229 0.2364 0.0565 0.081 Uiso 1 1 calc R . .
C43 C 0.5509(6) 0.1557(5) -0.0242(3) 0.0466(19) Uani 1 1 d . . .
H43A H 0.5435 0.2120 -0.0385 0.070 Uiso 1 1 calc R . .
H43B H 0.5101 0.1290 -0.0481 0.070 Uiso 1 1 calc R . .
H43C H 0.6154 0.1341 -0.0350 0.070 Uiso 1 1 calc R . .
C44 C 0.5375(5) 0.0571(4) 0.0769(4) 0.0417(17) Uani 1 1 d . . .
H44A H 0.5207 0.0509 0.1260 0.063 Uiso 1 1 calc R . .
H44B H 0.6022 0.0356 0.0670 0.063 Uiso 1 1 calc R . .
H44C H 0.4974 0.0289 0.0536 0.063 Uiso 1 1 calc R . .
C45 C 0.7095(4) 0.3361(4) -0.0062(3) 0.0269(12) Uani 1 1 d . . .
C46 C 0.7937(5) 0.3672(5) 0.0164(4) 0.0458(19) Uani 1 1 d . . .
H46A H 0.8502 0.3409 -0.0062 0.069 Uiso 1 1 calc R . .
H46B H 0.7946 0.3569 0.0657 0.069 Uiso 1 1 calc R . .
H46C H 0.7906 0.4239 0.0042 0.069 Uiso 1 1 calc R . .
C47 C 0.6195(4) 0.3713(4) 0.0296(3) 0.0310(14) Uani 1 1 d . . .
H47A H 0.5677 0.3471 0.0159 0.046 Uiso 1 1 calc R . .
H47B H 0.6107 0.4280 0.0172 0.046 Uiso 1 1 calc R . .
H47C H 0.6219 0.3617 0.0789 0.046 Uiso 1 1 calc R . .
C48 C 0.7074(5) 0.3521(4) -0.0829(3) 0.0402(17) Uani 1 1 d . . .
H48A H 0.6551 0.3293 -0.0974 0.060 Uiso 1 1 calc R . .
H48B H 0.7653 0.3283 -0.1056 0.060 Uiso 1 1 calc R . .
H48C H 0.7005 0.4089 -0.0949 0.060 Uiso 1 1 calc R . .
C49 C 0.8382(4) 0.0809(4) 0.0321(3) 0.0273(12) Uani 1 1 d . . .
C50 C 0.8515(6) 0.1038(5) -0.0436(3) 0.0460(19) Uani 1 1 d . . .
H50A H 0.8431 0.1612 -0.0517 0.069 Uiso 1 1 calc R . .
H50B H 0.8060 0.0814 -0.0667 0.069 Uiso 1 1 calc R . .
H50C H 0.9142 0.0838 -0.0613 0.069 Uiso 1 1 calc R . .
C51 C 0.8482(5) -0.0084(4) 0.0456(4) 0.0393(16) Uani 1 1 d . . .
H51A H 0.8384 -0.0226 0.0945 0.059 Uiso 1 1 calc R . .
H51B H 0.9104 -0.0301 0.0285 0.059 Uiso 1 1 calc R . .
H51C H 0.8020 -0.0298 0.0223 0.059 Uiso 1 1 calc R . .
C52 C 0.9072(4) 0.1162(4) 0.0698(4) 0.0360(15) Uani 1 1 d . . .
H52A H 0.8944 0.1040 0.1187 0.054 Uiso 1 1 calc R . .
H52B H 0.9012 0.1733 0.0594 0.054 Uiso 1 1 calc R . .
H52C H 0.9703 0.0940 0.0553 0.054 Uiso 1 1 calc R . .
C61 C 1.1020(4) 0.3022(4) 0.0096(3) 0.0303(14) Uani 1 1 d . . .
C62 C 1.0839(5) 0.3715(5) -0.0431(4) 0.0442(18) Uani 1 1 d . . .
H62A H 1.0264 0.3674 -0.0633 0.066 Uiso 1 1 calc R . .
H62B H 1.1355 0.3709 -0.0786 0.066 Uiso 1 1 calc R . .
H62C H 1.0782 0.4207 -0.0211 0.066 Uiso 1 1 calc R . .
C63 C 1.1026(6) 0.2259(5) -0.0211(4) 0.0482(19) Uani 1 1 d . . .
H63A H 1.1121 0.1823 0.0139 0.072 Uiso 1 1 calc R . .
H63B H 1.1529 0.2210 -0.0575 0.072 Uiso 1 1 calc R . .
H63C H 1.0433 0.2244 -0.0396 0.072 Uiso 1 1 calc R . .
C64 C 1.1944(4) 0.3066(5) 0.0386(3) 0.0366(16) Uani 1 1 d . . .
H64A H 1.2052 0.2632 0.0735 0.055 Uiso 1 1 calc R . .
H64B H 1.1924 0.3567 0.0587 0.055 Uiso 1 1 calc R . .
H64C H 1.2447 0.3029 0.0021 0.055 Uiso 1 1 calc R . .
C65 C 1.1008(4) 0.1569(4) 0.2123(3) 0.0270(13) Uani 1 1 d . . .
C66 C 1.1324(7) 0.0780(5) 0.1818(5) 0.059(2) Uani 1 1 d . . .
H66A H 1.1781 0.0858 0.1429 0.088 Uiso 1 1 calc R . .
H66B H 1.0788 0.0574 0.1668 0.088 Uiso 1 1 calc R . .
H66C H 1.1602 0.0404 0.2163 0.088 Uiso 1 1 calc R . .
C67 C 1.1818(5) 0.1832(6) 0.2409(4) 0.057(2) Uani 1 1 d . . .
H67A H 1.1638 0.2347 0.2583 0.085 Uiso 1 1 calc R . .
H67B H 1.2329 0.1868 0.2052 0.085 Uiso 1 1 calc R . .
H67C H 1.2017 0.1451 0.2780 0.085 Uiso 1 1 calc R . .
C68 C 1.0193(5) 0.1502(4) 0.2640(4) 0.0381(16) Uani 1 1 d . . .
H68A H 1.0031 0.2000 0.2848 0.057 Uiso 1 1 calc R . .
H68B H 1.0352 0.1082 0.2992 0.057 Uiso 1 1 calc R . .
H68C H 0.9665 0.1379 0.2419 0.057 Uiso 1 1 calc R . .
C69 C 1.0347(4) 0.4365(3) 0.1874(3) 0.0203(11) Uani 1 1 d . . .
C70 C 1.0988(4) 0.4834(4) 0.1384(3) 0.0333(14) Uani 1 1 d . . .
H70A H 1.1634 0.4645 0.1456 0.050 Uiso 1 1 calc R . .
H70B H 1.0866 0.5391 0.1466 0.050 Uiso 1 1 calc R . .
H70C H 1.0877 0.4768 0.0916 0.050 Uiso 1 1 calc R . .
C71 C 1.0512(5) 0.4448(5) 0.2603(3) 0.0423(17) Uani 1 1 d . . .
H71A H 1.0122 0.4117 0.2908 0.063 Uiso 1 1 calc R . .
H71B H 1.0355 0.4997 0.2702 0.063 Uiso 1 1 calc R . .
H71C H 1.1165 0.4283 0.2669 0.063 Uiso 1 1 calc R . .
C72 C 0.9344(4) 0.4638(4) 0.1769(3) 0.0354(15) Uani 1 1 d . . .
H72A H 0.8945 0.4313 0.2071 0.053 Uiso 1 1 calc R . .
H72B H 0.9238 0.4590 0.1296 0.053 Uiso 1 1 calc R . .
H72C H 0.9201 0.5187 0.1871 0.053 Uiso 1 1 calc R . .
K2 K -0.01024(14) 0.71576(9) 0.39479(8) 0.0459(4) Uani 1 1 d . . .
O65A O 0.1677(6) 0.6636(5) 0.3818(4) 0.0300(18) Uani 0.559(6) 1 d PU A 1
O66A O 0.0532(7) 0.6004(5) 0.4950(5) 0.038(2) Uani 0.559(6) 1 d PU A 1
O67A O -0.2008(8) 0.6668(7) 0.3999(6) 0.040(2) Uani 0.559(6) 1 d PU A 1
O68A O -0.0659(11) 0.8327(15) 0.4907(13) 0.037(3) Uani 0.559(6) 1 d PU A 1
N1A N 0.0879(10) 0.7526(8) 0.2660(6) 0.031(3) Uani 0.559(6) 1 d PU A 1
N2A N -0.1319(11) 0.6825(7) 0.5296(5) 0.042(2) Uani 0.559(6) 1 d PU A 1
C73A C 0.1875(8) 0.7308(8) 0.2710(6) 0.032(2) Uani 0.559(6) 1 d PU A 1
H73A H 0.2129 0.7731 0.2910 0.039 Uiso 0.559(6) 1 calc PR A 1
H73B H 0.2189 0.7260 0.2248 0.039 Uiso 0.559(6) 1 calc PR A 1
C74A C 0.2080(13) 0.6549(11) 0.3134(9) 0.037(3) Uani 0.559(6) 1 d PU A 1
H74A H 0.1819 0.6122 0.2943 0.044 Uiso 0.559(6) 1 calc PR A 1
H74B H 0.2758 0.6411 0.3131 0.044 Uiso 0.559(6) 1 calc PR A 1
C75A C 0.201(2) 0.6027(16) 0.4268(12) 0.043(4) Uani 0.559(6) 1 d PU A 1
H75A H 0.2681 0.6033 0.4289 0.052 Uiso 0.559(6) 1 calc PR A 1
H75B H 0.1908 0.5518 0.4110 0.052 Uiso 0.559(6) 1 calc PR A 1
C76A C 0.1503(11) 0.6115(9) 0.4974(8) 0.048(3) Uani 0.559(6) 1 d PU A 1
H76A H 0.1790 0.5720 0.5308 0.057 Uiso 0.559(6) 1 calc PR A 1
H76B H 0.1550 0.6644 0.5115 0.057 Uiso 0.559(6) 1 calc PR A 1
C77A C 0.0098(14) 0.5951(12) 0.5602(9) 0.039(3) Uani 0.559(6) 1 d PU A 1
H77A H 0.0268 0.6371 0.5857 0.046 Uiso 0.559(6) 1 calc PR A 1
H77B H 0.0307 0.5439 0.5840 0.046 Uiso 0.559(6) 1 calc PR A 1
C78A C -0.0956(10) 0.6033(8) 0.5579(6) 0.042(3) Uani 0.559(6) 1 d PU A 1
H78A H -0.1118 0.5635 0.5296 0.050 Uiso 0.559(6) 1 calc PR A 1
H78B H -0.1255 0.5931 0.6043 0.050 Uiso 0.559(6) 1 calc PR A 1
C79A C 0.0572(11) 0.7076(10) 0.2136(7) 0.038(3) Uani 0.559(6) 1 d PU A 1
H79A H 0.0856 0.6525 0.2195 0.046 Uiso 0.559(6) 1 calc PR A 1
H79B H 0.0800 0.7298 0.1681 0.046 Uiso 0.559(6) 1 calc PR A 1
C80A C -0.0453(14) 0.7087(13) 0.2168(12) 0.042(4) Uani 0.559(6) 1 d PU A 1
H80A H -0.0742 0.7637 0.2107 0.050 Uiso 0.559(6) 1 calc PR A 1
H80B H -0.0613 0.6803 0.1793 0.050 Uiso 0.559(6) 1 calc PR A 1
C81A C -0.2098(12) 0.6216(11) 0.3448(10) 0.043(3) Uani 0.559(6) 1 d PU A 1
H81A H -0.1751 0.5688 0.3517 0.051 Uiso 0.559(6) 1 calc PR A 1
H81B H -0.2757 0.6153 0.3420 0.051 Uiso 0.559(6) 1 calc PR A 1
C82A C -0.2463(11) 0.6350(10) 0.4612(8) 0.052(3) Uani 0.559(6) 1 d PU A 1
H82A H -0.2210 0.5796 0.4713 0.063 Uiso 0.559(6) 1 calc PR A 1
H82B H -0.3135 0.6369 0.4568 0.063 Uiso 0.559(6) 1 calc PR A 1
C83A C -0.2301(11) 0.6840(9) 0.5184(7) 0.053(3) Uani 0.559(6) 1 d PU A 1
H83A H -0.2561 0.7391 0.5075 0.063 Uiso 0.559(6) 1 calc PR A 1
H83B H -0.2641 0.6642 0.5610 0.063 Uiso 0.559(6) 1 calc PR A 1
C84A C 0.0702(12) 0.8372(11) 0.2459(8) 0.033(3) Uani 0.559(6) 1 d PU A 1
H84A H 0.0091 0.8467 0.2273 0.040 Uiso 0.559(6) 1 calc PR A 1
H84B H 0.1171 0.8503 0.2084 0.040 Uiso 0.559(6) 1 calc PR A 1
C85A C -0.1373(15) 0.8244(11) 0.5435(10) 0.060(4) Uani 0.559(6) 1 d PU A 1
H85A H -0.1983 0.8348 0.5246 0.072 Uiso 0.559(6) 1 calc PR A 1
H85B H -0.1349 0.8629 0.5771 0.072 Uiso 0.559(6) 1 calc PR A 1
C86A C -0.1260(14) 0.7434(9) 0.5771(7) 0.056(3) Uani 0.559(6) 1 d PU A 1
H86A H -0.1746 0.7386 0.6153 0.067 Uiso 0.559(6) 1 calc PR A 1
H86B H -0.0651 0.7338 0.5961 0.067 Uiso 0.559(6) 1 calc PR A 1
O65B O 0.1909(10) 0.6685(8) 0.3350(8) 0.032(3) Uani 0.441(6) 1 d PU A 2
O66B O 0.1152(9) 0.5953(6) 0.4588(6) 0.038(2) Uani 0.441(6) 1 d PU A 2
O67B O -0.1606(10) 0.6448(9) 0.4082(7) 0.040(3) Uani 0.441(6) 1 d PU A 2
O68B O -0.0373(12) 0.8282(17) 0.4887(15) 0.025(3) Uani 0.441(6) 1 d PU A 2
N1B N 0.0767(12) 0.7737(10) 0.2454(7) 0.027(3) Uani 0.441(6) 1 d PU A 2
N2B N -0.0667(12) 0.6634(9) 0.5287(6) 0.039(3) Uani 0.441(6) 1 d PU A 2
C73B C 0.1778(11) 0.7578(9) 0.2360(9) 0.034(3) Uani 0.441(6) 1 d PU A 2
H73C H 0.2055 0.7964 0.2593 0.041 Uiso 0.441(6) 1 calc PR A 2
H73D H 0.1982 0.7650 0.1870 0.041 Uiso 0.441(6) 1 calc PR A 2
C74B C 0.2123(11) 0.6771(9) 0.2628(8) 0.034(3) Uani 0.441(6) 1 d PU A 2
H74C H 0.1828 0.6381 0.2413 0.041 Uiso 0.441(6) 1 calc PR A 2
H74D H 0.2801 0.6675 0.2517 0.041 Uiso 0.441(6) 1 calc PR A 2
C75B C 0.2297(11) 0.5941(9) 0.3630(8) 0.035(3) Uani 0.441(6) 1 d PU A 2
H75C H 0.2974 0.5867 0.3506 0.042 Uiso 0.441(6) 1 calc PR A 2
H75D H 0.2016 0.5514 0.3455 0.042 Uiso 0.441(6) 1 calc PR A 2
C76B C 0.209(2) 0.593(2) 0.4407(14) 0.039(4) Uani 0.441(6) 1 d PU A 2
H76C H 0.2415 0.5447 0.4625 0.046 Uiso 0.441(6) 1 calc PR A 2
H76D H 0.2325 0.6387 0.4571 0.046 Uiso 0.441(6) 1 calc PR A 2
C77B C 0.0973(15) 0.5969(11) 0.5293(9) 0.049(3) Uani 0.441(6) 1 d PU A 2
H77C H 0.1114 0.6474 0.5434 0.059 Uiso 0.441(6) 1 calc PR A 2
H77D H 0.1366 0.5538 0.5526 0.059 Uiso 0.441(6) 1 calc PR A 2
C78B C -0.010(2) 0.5867(17) 0.5492(13) 0.047(4) Uani 0.441(6) 1 d PU A 2
H78C H -0.0279 0.5438 0.5253 0.056 Uiso 0.441(6) 1 calc PR A 2
H78D H -0.0211 0.5734 0.5986 0.056 Uiso 0.441(6) 1 calc PR A 2
C79B C 0.0329(13) 0.7330(12) 0.1951(8) 0.034(3) Uani 0.441(6) 1 d PU A 2
H79C H 0.0653 0.6793 0.1922 0.041 Uiso 0.441(6) 1 calc PR A 2
H79D H 0.0414 0.7617 0.1497 0.041 Uiso 0.441(6) 1 calc PR A 2
C80B C -0.0693(17) 0.7278(16) 0.2134(15) 0.034(4) Uani 0.441(6) 1 d PU A 2
H80C H -0.1020 0.7805 0.2205 0.041 Uiso 0.441(6) 1 calc PR A 2
H80D H -0.0963 0.7065 0.1762 0.041 Uiso 0.441(6) 1 calc PR A 2
C81B C -0.1776(16) 0.6034(14) 0.3512(13) 0.040(4) Uani 0.441(6) 1 d PU A 2
H81C H -0.2392 0.5841 0.3593 0.048 Uiso 0.441(6) 1 calc PR A 2
H81D H -0.1302 0.5576 0.3459 0.048 Uiso 0.441(6) 1 calc PR A 2
C82B C -0.1785(14) 0.5982(11) 0.4711(9) 0.051(4) Uani 0.441(6) 1 d PU A 2
H82C H -0.1377 0.5479 0.4715 0.061 Uiso 0.441(6) 1 calc PR A 2
H82D H -0.2437 0.5865 0.4766 0.061 Uiso 0.441(6) 1 calc PR A 2
C83B C -0.1592(15) 0.6461(12) 0.5299(9) 0.047(4) Uani 0.441(6) 1 d PU A 2
H83C H -0.2006 0.6961 0.5283 0.056 Uiso 0.441(6) 1 calc PR A 2
H83D H -0.1754 0.6162 0.5737 0.056 Uiso 0.441(6) 1 calc PR A 2
C84B C 0.0481(15) 0.8589(12) 0.2344(11) 0.032(4) Uani 0.441(6) 1 d PU A 2
H84C H -0.0189 0.8691 0.2286 0.038 Uiso 0.441(6) 1 calc PR A 2
H84D H 0.0830 0.8818 0.1935 0.038 Uiso 0.441(6) 1 calc PR A 2
C85B C -0.0946(12) 0.8062(12) 0.5496(9) 0.034(3) Uani 0.441(6) 1 d PU A 2
H85C H -0.1599 0.8097 0.5393 0.040 Uiso 0.441(6) 1 calc PR A 2
H85D H -0.0908 0.8428 0.5845 0.040 Uiso 0.441(6) 1 calc PR A 2
C86B C -0.0632(13) 0.7251(9) 0.5759(7) 0.033(3) Uani 0.441(6) 1 d PU A 2
H86C H -0.1019 0.7121 0.6183 0.039 Uiso 0.441(6) 1 calc PR A 2
H86D H 0.0014 0.7233 0.5876 0.039 Uiso 0.441(6) 1 calc PR A 2
O69 O -0.0796(3) 0.6746(3) 0.2773(2) 0.0379(11) Uani 1 1 d U A .
O70 O 0.0047(3) 0.8760(2) 0.3536(2) 0.0266(9) Uani 1 1 d U A .
C87 C -0.1736(5) 0.6617(5) 0.2840(4) 0.0454(17) Uani 1 1 d U . .
H87A H -0.1839 0.6319 0.2458 0.054 Uiso 0.559(6) 1 calc PR A 1
H87B H -0.2109 0.7135 0.2784 0.054 Uiso 0.559(6) 1 calc PR A 1
H87C H -0.1900 0.6369 0.2445 0.054 Uiso 0.441(6) 1 calc PR A 2
H87D H -0.2149 0.7110 0.2899 0.054 Uiso 0.441(6) 1 calc PR A 2
C88 C 0.0706(5) 0.8949(4) 0.2995(4) 0.0403(16) Uani 1 1 d U . .
H88A H 0.1329 0.8910 0.3160 0.048 Uiso 0.559(6) 1 calc PR A 1
H88B H 0.0546 0.9493 0.2799 0.048 Uiso 0.559(6) 1 calc PR A 1
H88C H 0.1335 0.8735 0.3113 0.048 Uiso 0.441(6) 1 calc PR A 2
H88D H 0.0687 0.9526 0.2910 0.048 Uiso 0.441(6) 1 calc PR A 2
C89 C 0.0074(4) 0.9244(4) 0.4081(3) 0.0295(13) Uani 1 1 d U . .
H89A H -0.0005 0.9805 0.3908 0.035 Uiso 1 1 calc R A .
H89B H 0.0682 0.9131 0.4271 0.035 Uiso 1 1 calc R . .
C90 C -0.0674(5) 0.9088(4) 0.4618(3) 0.0337(14) Uani 1 1 d U A .
H90A H -0.0649 0.9436 0.4982 0.040 Uiso 0.559(6) 1 calc PR A 1
H90B H -0.1274 0.9236 0.4423 0.040 Uiso 0.559(6) 1 calc PR A 1
H90C H -0.0720 0.9460 0.4973 0.040 Uiso 0.441(6) 1 calc PR A 2
H90D H -0.1279 0.9120 0.4427 0.040 Uiso 0.441(6) 1 calc PR A 2
C91 C 0.6558(9) 0.0771(10) -0.1966(7) 0.124(5) Uani 1 1 d U . .
H91A H 0.6960 0.0545 -0.2340 0.185 Uiso 1 1 calc R . .
H91B H 0.6383 0.0349 -0.1629 0.185 Uiso 1 1 calc R . .
H91C H 0.6889 0.1130 -0.1753 0.185 Uiso 1 1 calc R . .
C92 C 0.5749(10) 0.1188(11) -0.2221(8) 0.122(5) Uani 1 1 d U . .
H92A H 0.5463 0.1542 -0.1874 0.147 Uiso 1 1 calc R . .
H92B H 0.5310 0.0801 -0.2252 0.147 Uiso 1 1 calc R . .
C93 C 0.5809(10) 0.1658(11) -0.2870(8) 0.128(5) Uani 1 1 d U . .
H93A H 0.6152 0.1320 -0.3208 0.154 Uiso 1 1 calc R . .
H93B H 0.6194 0.2082 -0.2824 0.154 Uiso 1 1 calc R . .
C94 C 0.4945(13) 0.2031(11) -0.3161(9) 0.140(5) Uani 1 1 d U B .
H94A H 0.4517 0.1621 -0.3105 0.168 Uiso 1 1 calc R . .
H94B H 0.4674 0.2436 -0.2854 0.168 Uiso 1 1 calc R . .
C95 C 0.4877(15) 0.2375(14) -0.3800(10) 0.165(7) Uani 1 1 d DU . .
H95A H 0.5220 0.2019 -0.4126 0.198 Uiso 0.55(2) 1 calc PR B 1
H95B H 0.4219 0.2445 -0.3894 0.198 Uiso 0.55(2) 1 calc PR B 1
H95C H 0.5486 0.2577 -0.3906 0.198 Uiso 0.45(2) 1 calc PR B 2
H95D H 0.4915 0.1915 -0.4069 0.198 Uiso 0.45(2) 1 calc PR B 2
C96A C 0.5198(18) 0.3055(12) -0.3904(12) 0.092(8) Uani 0.55(2) 1 d PDU B 1
H96A H 0.4731 0.3462 -0.3727 0.138 Uiso 0.55(2) 1 calc PR B 1
H96B H 0.5343 0.3178 -0.4392 0.138 Uiso 0.55(2) 1 calc PR B 1
H96C H 0.5761 0.3037 -0.3670 0.138 Uiso 0.55(2) 1 calc PR B 1
C96B C 0.432(2) 0.2915(15) -0.4152(14) 0.114(11) Uani 0.45(2) 1 d PDU B 2
H96D H 0.4650 0.3369 -0.4312 0.171 Uiso 0.45(2) 1 calc PR B 2
H96E H 0.3765 0.3084 -0.3857 0.171 Uiso 0.45(2) 1 calc PR B 2
H96F H 0.4135 0.2683 -0.4543 0.171 Uiso 0.45(2) 1 calc PR B 2

loop_
_atom_site_aniso_label
_atom_site_aniso_U_11
_atom_site_aniso_U_22
_atom_site_aniso_U_33
_atom_site_aniso_U_23
_atom_site_aniso_U_13
_atom_site_aniso_U_12
U1 0.01221(8) 0.02099(10) 0.01591(9) -0.00248(6) -0.00140(6) -0.00313(6)
K1 0.0167(5) 0.0262(6) 0.0205(5) -0.0029(4) -0.0032(4) -0.0051(4)
S1 0.0215(7) 0.0421(9) 0.0207(7) -0.0100(6) -0.0019(5) -0.0122(6)
Si1 0.0186(7) 0.0228(8) 0.0166(7) 0.0011(6) -0.0023(5) -0.0075(6)
Si2 0.0146(7) 0.0227(8) 0.0197(7) -0.0047(6) -0.0026(5) -0.0006(6)
Si3 0.0174(7) 0.0241(8) 0.0158(7) -0.0043(6) -0.0011(5) -0.0020(6)
Si4 0.0134(6) 0.0222(7) 0.0172(7) -0.0014(6) -0.0013(5) -0.0029(5)
O1 0.0190(19) 0.024(2) 0.030(2) -0.0030(16) -0.0111(16) -0.0030(16)
O2 0.033(2) 0.024(2) 0.0180(19) -0.0027(15) -0.0031(16) -0.0050(17)
O3 0.0197(19) 0.033(2) 0.0198(19) -0.0017(16) -0.0033(15) -0.0013(16)
O4 0.0198(19) 0.029(2) 0.025(2) 0.0048(16) -0.0058(16) -0.0082(16)
O21 0.0213(19) 0.023(2) 0.0207(19) -0.0057(15) -0.0014(15) 0.0008(15)
O22 0.030(2) 0.026(2) 0.0198(19) -0.0062(16) -0.0004(16) -0.0007(17)
O23 0.0155(18) 0.029(2) 0.032(2) -0.0032(17) -0.0066(16) -0.0011(16)
O24 0.0169(18) 0.027(2) 0.025(2) -0.0001(16) -0.0048(15) -0.0037(15)
O41 0.0156(17) 0.024(2) 0.0192(18) -0.0035(15) -0.0043(14) -0.0029(15)
O42 0.0201(19) 0.030(2) 0.025(2) -0.0121(16) -0.0046(15) -0.0039(16)
O43 0.030(2) 0.025(2) 0.0201(19) -0.0021(16) 0.0002(16) 0.0015(17)
O44 0.0221(19) 0.025(2) 0.024(2) -0.0051(16) 0.0003(16) -0.0005(16)
O61 0.0171(18) 0.034(2) 0.0197(19) -0.0057(16) -0.0011(15) -0.0056(16)
O62 0.023(2) 0.076(4) 0.020(2) -0.002(2) 0.0001(17) -0.010(2)
O63 0.031(2) 0.038(3) 0.036(3) 0.004(2) -0.0033(19) 0.000(2)
O64 0.029(2) 0.034(3) 0.040(3) -0.005(2) -0.0074(19) -0.0014(19)
C1 0.049(4) 0.021(3) 0.024(3) -0.007(2) -0.007(3) 0.001(3)
C2 0.041(4) 0.046(4) 0.033(4) -0.014(3) -0.011(3) -0.005(3)
C3 0.046(4) 0.050(5) 0.032(4) -0.010(3) -0.006(3) 0.003(3)
C4 0.087(6) 0.027(4) 0.048(5) -0.006(3) -0.019(4) -0.004(4)
C5 0.029(3) 0.033(3) 0.015(2) -0.002(2) -0.009(2) -0.010(2)
C6 0.021(3) 0.046(4) 0.025(3) 0.001(3) -0.004(2) -0.008(3)
C7 0.035(4) 0.056(5) 0.030(3) 0.016(3) -0.012(3) -0.019(3)
C8 0.048(4) 0.049(5) 0.040(4) -0.019(3) 0.001(3) -0.018(4)
C9 0.017(3) 0.042(4) 0.036(3) 0.009(3) 0.000(2) -0.014(3)
C10 0.037(4) 0.036(4) 0.041(4) 0.010(3) 0.002(3) -0.017(3)
C11 0.031(4) 0.049(5) 0.050(4) 0.001(4) 0.009(3) -0.006(3)
C12 0.028(4) 0.077(6) 0.062(5) 0.024(4) -0.017(3) -0.032(4)
C21 0.027(3) 0.031(3) 0.018(3) -0.008(2) 0.000(2) -0.004(2)
C22 0.062(5) 0.032(4) 0.024(3) -0.004(3) 0.003(3) -0.007(3)
C23 0.029(3) 0.045(4) 0.035(3) -0.013(3) -0.009(3) -0.004(3)
C24 0.028(3) 0.071(5) 0.021(3) -0.006(3) 0.002(3) -0.004(3)
C25 0.016(3) 0.032(3) 0.030(3) -0.005(2) -0.006(2) -0.003(2)
C26 0.021(3) 0.048(4) 0.032(3) -0.013(3) -0.006(2) 0.001(3)
C27 0.017(3) 0.036(3) 0.027(3) -0.009(2) -0.005(2) 0.000(2)
C28 0.019(3) 0.042(4) 0.050(4) 0.003(3) -0.007(3) -0.012(3)
C29 0.025(3) 0.030(3) 0.029(3) -0.002(2) -0.001(2) -0.012(2)
C30 0.032(4) 0.054(5) 0.076(6) 0.015(4) -0.027(4) -0.018(3)
C31 0.105(8) 0.030(4) 0.067(6) -0.012(4) 0.026(6) -0.016(5)
C32 0.052(4) 0.045(4) 0.038(4) 0.014(3) -0.011(3) -0.025(4)
C41 0.026(3) 0.032(3) 0.034(3) -0.015(3) -0.012(2) -0.003(2)
C42 0.027(4) 0.065(6) 0.079(6) -0.036(5) -0.017(4) -0.004(3)
C43 0.056(5) 0.057(5) 0.032(4) -0.011(3) -0.021(3) -0.011(4)
C44 0.045(4) 0.041(4) 0.045(4) -0.010(3) -0.015(3) -0.015(3)
C45 0.027(3) 0.033(3) 0.019(3) 0.001(2) 0.000(2) 0.000(2)
C46 0.034(4) 0.043(4) 0.060(5) 0.018(4) -0.014(3) -0.010(3)
C47 0.035(3) 0.031(3) 0.025(3) -0.002(2) -0.002(3) 0.006(3)
C48 0.055(4) 0.041(4) 0.021(3) 0.003(3) 0.000(3) 0.008(3)
C49 0.028(3) 0.028(3) 0.024(3) -0.004(2) -0.001(2) 0.005(2)
C50 0.051(4) 0.053(5) 0.028(4) -0.005(3) 0.008(3) 0.010(4)
C51 0.040(4) 0.030(4) 0.044(4) -0.007(3) 0.003(3) 0.006(3)
C52 0.022(3) 0.044(4) 0.043(4) -0.011(3) 0.000(3) -0.003(3)
C61 0.021(3) 0.050(4) 0.021(3) -0.005(3) 0.002(2) -0.007(3)
C62 0.039(4) 0.054(5) 0.038(4) -0.004(3) -0.006(3) 0.002(3)
C63 0.055(5) 0.043(4) 0.050(5) -0.006(4) -0.003(4) -0.017(4)
C64 0.018(3) 0.062(5) 0.028(3) -0.001(3) 0.006(2) -0.008(3)
C65 0.023(3) 0.026(3) 0.031(3) 0.009(2) -0.006(2) -0.004(2)
C66 0.068(6) 0.045(5) 0.062(6) -0.007(4) 0.008(5) -0.007(4)
C67 0.036(4) 0.084(7) 0.056(5) -0.008(5) -0.011(4) -0.025(4)
C68 0.030(3) 0.039(4) 0.042(4) 0.010(3) 0.001(3) -0.006(3)
C69 0.015(2) 0.018(3) 0.028(3) -0.003(2) -0.001(2) -0.004(2)
C70 0.027(3) 0.043(4) 0.031(3) 0.002(3) -0.007(3) -0.010(3)
C71 0.032(4) 0.062(5) 0.032(4) 0.003(3) -0.005(3) -0.006(3)
C72 0.021(3) 0.047(4) 0.035(4) 0.006(3) -0.001(3) -0.002(3)
K2 0.0840(12) 0.0247(7) 0.0347(8) -0.0037(6) -0.0326(8) -0.0053(7)
O65A 0.036(4) 0.026(4) 0.029(4) -0.005(3) -0.005(3) -0.002(3)
O66A 0.050(5) 0.039(4) 0.033(4) 0.004(3) -0.024(4) -0.023(4)
O67A 0.038(6) 0.041(6) 0.039(5) 0.001(4) 0.001(5) -0.012(4)
O68A 0.051(9) 0.036(6) 0.025(5) -0.003(4) 0.000(8) -0.017(8)
N1A 0.031(5) 0.039(7) 0.022(6) -0.007(4) -0.003(4) -0.001(5)
N2A 0.072(7) 0.037(5) 0.020(4) -0.003(4) 0.006(5) -0.020(5)
C73A 0.028(5) 0.039(6) 0.029(5) -0.003(5) 0.002(4) -0.003(5)
C74A 0.034(6) 0.035(7) 0.037(7) -0.009(6) 0.005(6) 0.008(5)
C75A 0.048(7) 0.034(7) 0.049(9) 0.011(7) -0.017(7) -0.010(6)
C76A 0.060(7) 0.043(6) 0.047(6) 0.015(5) -0.026(5) -0.026(5)
C77A 0.062(7) 0.041(6) 0.023(6) 0.006(5) -0.028(5) -0.031(5)
C78A 0.068(7) 0.038(6) 0.024(5) 0.005(4) -0.011(5) -0.026(5)
C79A 0.043(7) 0.052(8) 0.023(6) -0.014(5) -0.004(5) -0.004(6)
C80A 0.048(9) 0.055(9) 0.024(6) -0.009(7) -0.007(7) -0.007(7)
C81A 0.041(8) 0.046(8) 0.046(7) -0.004(6) -0.009(6) -0.021(6)
C82A 0.044(6) 0.059(7) 0.054(7) -0.003(6) 0.003(6) -0.017(6)
C83A 0.065(8) 0.051(7) 0.035(6) 0.002(6) 0.025(6) -0.008(6)
C84A 0.034(7) 0.043(8) 0.022(6) 0.004(6) -0.005(5) -0.004(6)
C85A 0.086(10) 0.047(8) 0.044(7) -0.009(6) 0.024(8) -0.016(8)
C86A 0.089(9) 0.046(7) 0.034(6) -0.012(5) 0.017(7) -0.019(7)
O65B 0.031(6) 0.027(6) 0.037(7) -0.004(5) -0.005(5) 0.006(5)
O66B 0.055(6) 0.029(5) 0.032(5) -0.001(4) -0.026(5) 0.004(5)
O67B 0.044(7) 0.043(7) 0.034(5) -0.006(5) -0.001(5) -0.012(5)
O68B 0.034(8) 0.025(5) 0.018(5) -0.008(4) -0.004(7) 0.000(7)
N1B 0.034(6) 0.031(7) 0.016(6) -0.005(5) -0.002(5) 0.003(5)
N2B 0.059(7) 0.043(6) 0.013(5) -0.005(4) 0.002(5) -0.005(6)
C73B 0.035(6) 0.029(7) 0.038(7) -0.006(6) 0.002(6) 0.002(6)
C74B 0.034(6) 0.027(6) 0.038(7) -0.004(6) 0.004(6) 0.004(5)
C75B 0.035(6) 0.026(6) 0.044(7) -0.002(5) -0.011(5) -0.001(5)
C76B 0.052(8) 0.028(8) 0.038(9) 0.013(7) -0.028(7) -0.005(6)
C77B 0.066(8) 0.041(7) 0.037(7) -0.004(6) -0.012(7) 0.008(7)
C78B 0.070(9) 0.047(8) 0.028(8) -0.003(6) -0.011(7) -0.016(8)
C79B 0.039(8) 0.045(8) 0.019(7) -0.004(6) -0.002(6) -0.006(6)
C80B 0.036(9) 0.049(10) 0.017(6) -0.003(7) -0.011(7) 0.002(7)
C81B 0.043(9) 0.038(8) 0.040(7) -0.004(6) -0.001(8) -0.014(7)
C82B 0.056(8) 0.046(8) 0.049(8) 0.002(7) 0.005(7) -0.017(7)
C83B 0.067(8) 0.043(7) 0.027(6) -0.001(6) 0.017(6) -0.013(7)
C84B 0.037(8) 0.029(9) 0.025(8) 0.002(6) -0.001(6) 0.005(6)
C85B 0.037(7) 0.040(7) 0.022(6) 0.000(5) -0.006(6) 0.000(6)
C86B 0.056(8) 0.035(7) 0.010(5) -0.003(5) -0.002(6) -0.011(6)
O69 0.039(3) 0.051(3) 0.027(2) -0.009(2) -0.0083(19) -0.010(2)
O70 0.028(2) 0.030(2) 0.024(2) -0.0047(17) -0.0043(16) -0.0065(17)
C87 0.047(4) 0.051(4) 0.046(4) -0.018(3) -0.008(3) -0.019(3)
C88 0.044(4) 0.041(4) 0.038(4) -0.007(3) 0.008(3) -0.017(3)
C89 0.036(3) 0.027(3) 0.028(3) -0.006(2) -0.014(3) -0.004(3)
C90 0.042(4) 0.035(3) 0.028(3) -0.009(3) -0.009(3) -0.006(3)
C91 0.069(8) 0.202(16) 0.108(10) -0.068(11) -0.002(7) -0.011(10)
C92 0.086(9) 0.169(13) 0.120(10) -0.043(10) -0.019(8) -0.010(9)
C93 0.083(8) 0.207(13) 0.098(9) -0.060(9) 0.009(8) -0.008(9)
C94 0.147(11) 0.154(12) 0.122(10) -0.070(10) -0.019(10) 0.017(10)
C95 0.166(13) 0.182(14) 0.132(12) -0.046(13) 0.035(12) 0.022(13)
C96A 0.124(18) 0.061(12) 0.086(14) -0.040(11) 0.009(13) 0.020(13)
C96B 0.18(2) 0.044(13) 0.094(18) -0.003(12) 0.057(17) 0.035(16)

loop_
_atom_type_symbol
_atom_type_description
_atom_type_scat_dispersion_real
_atom_type_scat_dispersion_imag
_atom_type_scat_source
C C 0.0033 0.0016 'International Tables Vol C Tables 4.2.6.8 and 6.1.1.4'
H H 0.0000 0.0000 'International Tables Vol C Tables 4.2.6.8 and 6.1.1.4'
N N 0.0061 0.0033 'International Tables Vol C Tables 4.2.6.8 and 6.1.1.4'
O O 0.0106 0.0060 'International Tables Vol C Tables 4.2.6.8 and 6.1.1.4'
Si Si 0.0817 0.0704 'International Tables Vol C Tables 4.2.6.8 and 6.1.1.4'
S S 0.1246 0.1234 'International Tables Vol C Tables 4.2.6.8 and 6.1.1.4'
K K 0.2009 0.2494 'International Tables Vol C Tables 4.2.6.8 and 6.1.1.4'
U U -9.6767 9.6646 'International Tables Vol C Tables 4.2.6.8 and 6.1.1.4'

loop_
_geom_angle_atom_site_label_1
_geom_angle_atom_site_label_2
_geom_angle_atom_site_label_3
_geom_angle
O61 U1 O21 127.48(14)
O61 U1 O1 132.68(15)
O21 U1 O1 96.64(14)
O61 U1 O41 87.06(14)
O21 U1 O41 83.77(13)
O1 U1 O41 81.09(14)
O61 U1 S1 93.87(10)
O21 U1 S1 97.75(11)
O1 U1 S1 96.33(10)
O41 U1 S1 177.16(10)
O61 U1 K1 138.31(10)
O21 U1 K1 54.41(10)
O1 U1 K1 53.08(9)
O41 U1 K1 51.36(9)
S1 U1 K1 127.81(4)
O23 K1 O42 110.30(13)
O23 K1 O4 120.63(13)
O42 K1 O4 128.07(13)
O23 K1 O41 107.37(12)
O42 K1 O41 55.82(11)
O4 K1 O41 113.00(12)
O23 K1 O1 118.89(12)
O42 K1 O1 109.19(12)
O4 K1 O1 54.31(12)
O41 K1 O1 62.76(11)
O23 K1 O21 54.34(11)
O42 K1 O21 106.37(12)
O4 K1 O21 110.66(12)
O41 K1 O21 63.45(11)
O1 K1 O21 70.91(11)
O23 K1 Si3 112.17(10)
O42 K1 Si3 28.56(8)
O4 K1 Si3 123.81(10)
O41 K1 Si3 27.29(8)
O1 K1 Si3 84.85(9)
O21 K1 Si3 84.63(8)
O23 K1 Si2 27.56(9)
O42 K1 Si2 113.21(10)
O4 K1 Si2 116.44(10)
O41 K1 Si2 86.44(9)
O1 K1 Si2 93.62(9)
O21 K1 Si2 27.00(8)
Si3 K1 Si2 101.20(5)
O23 K1 Si1 125.87(10)
O42 K1 Si1 120.01(10)
O4 K1 Si1 27.81(8)
O41 K1 Si1 86.56(8)
O1 K1 Si1 26.63(8)
O21 K1 Si1 91.73(8)
Si3 K1 Si1 103.41(5)
Si2 K1 Si1 108.13(5)
O23 K1 U1 92.75(9)
O42 K1 U1 95.15(9)
O4 K1 U1 92.09(8)
O41 K1 U1 39.42(8)
O1 K1 U1 39.15(8)
O21 K1 U1 38.41(7)
Si3 K1 U1 66.69(3)
Si2 K1 U1 65.29(3)
Si1 K1 U1 65.32(3)
O1 Si1 O3 116.9(2)
O1 Si1 O2 114.0(2)
O3 Si1 O2 105.5(2)
O1 Si1 O4 104.4(2)
O3 Si1 O4 105.3(2)
O2 Si1 O4 110.4(2)
O1 Si1 K1 54.47(14)
O3 Si1 K1 130.33(16)
O2 Si1 K1 122.90(15)
O4 Si1 K1 50.24(14)
O21 Si2 O22 114.7(2)
O21 Si2 O24 116.0(2)
O22 Si2 O24 105.8(2)
O21 Si2 O23 104.6(2)
O22 Si2 O23 110.7(2)
O24 Si2 O23 104.6(2)
O21 Si2 K1 56.38(15)
O22 Si2 K1 122.41(16)
O24 Si2 K1 130.05(16)
O23 Si2 K1 48.81(14)
O41 Si3 O44 116.7(2)
O41 Si3 O43 114.0(2)
O44 Si3 O43 105.1(2)
O41 Si3 O42 104.9(2)
O44 Si3 O42 103.7(2)
O43 Si3 O42 112.1(2)
O41 Si3 K1 53.94(14)
O44 Si3 K1 122.12(15)
O43 Si3 K1 131.83(16)
O42 Si3 K1 51.03(14)
O61 Si4 O63 112.2(2)
O61 Si4 O62 109.0(2)
O63 Si4 O62 104.3(3)
O61 Si4 O64 114.5(2)
O63 Si4 O64 106.0(2)
O62 Si4 O64 110.2(3)
Si1 O1 U1 165.4(2)
Si1 O1 K1 98.90(17)
U1 O1 K1 87.77(12)
C1 O2 Si1 129.2(4)
C5 O3 Si1 131.9(4)
C9 O4 Si1 129.2(4)
C9 O4 K1 128.8(3)
Si1 O4 K1 101.95(17)
Si2 O21 U1 172.5(2)
Si2 O21 K1 96.62(18)
U1 O21 K1 87.18(13)
C21 O22 Si2 132.7(4)
C25 O23 Si2 130.2(4)
C25 O23 K1 124.9(3)
Si2 O23 K1 103.63(18)
C29 O24 Si2 131.6(4)
Si3 O41 U1 171.6(2)
Si3 O41 K1 98.77(17)
U1 O41 K1 89.22(12)
C41 O42 Si3 131.0(4)
C41 O42 K1 126.4(3)
Si3 O42 K1 100.41(17)
C45 O43 Si3 131.3(4)
C49 O44 Si3 130.5(4)
Si4 O61 U1 161.5(2)
C61 O62 Si4 132.1(4)
C65 O63 Si4 132.6(4)
C69 O64 Si4 131.2(4)
O2 C1 C3 108.8(5)
O2 C1 C2 111.1(5)
C3 C1 C2 110.2(6)
O2 C1 C4 105.8(5)
C3 C1 C4 110.3(6)
C2 C1 C4 110.5(6)
C1 C2 H2A 109.5
C1 C2 H2B 109.5
H2A C2 H2B 109.5
C1 C2 H2C 109.5
H2A C2 H2C 109.5
H2B C2 H2C 109.5
C1 C3 H3A 109.5
C1 C3 H3B 109.5
H3A C3 H3B 109.5
C1 C3 H3C 109.5
H3A C3 H3C 109.5
H3B C3 H3C 109.5
C1 C4 H4A 109.5
C1 C4 H4B 109.5
H4A C4 H4B 109.5
C1 C4 H4C 109.5
H4A C4 H4C 109.5
H4B C4 H4C 109.5
O3 C5 C8 105.8(5)
O3 C5 C6 111.8(4)
C8 C5 C6 109.6(5)
O3 C5 C7 105.5(5)
C8 C5 C7 111.1(5)
C6 C5 C7 112.8(5)
C5 C6 H6A 109.5
C5 C6 H6B 109.5
H6A C6 H6B 109.5
C5 C6 H6C 109.5
H6A C6 H6C 109.5
H6B C6 H6C 109.5
C5 C7 H7A 109.5
C5 C7 H7B 109.5
H7A C7 H7B 109.5
C5 C7 H7C 109.5
H7A C7 H7C 109.5
H7B C7 H7C 109.5
C5 C8 H8A 109.5
C5 C8 H8B 109.5
H8A C8 H8B 109.5
C5 C8 H8C 109.5
H8A C8 H8C 109.5
H8B C8 H8C 109.5
O4 C9 C11 109.0(5)
O4 C9 C10 111.1(5)
C11 C9 C10 110.5(6)
O4 C9 C12 105.3(5)
C11 C9 C12 110.2(6)
C10 C9 C12 110.6(6)
C9 C10 H10A 109.5
C9 C10 H10B 109.5
H10A C10 H10B 109.5
C9 C10 H10C 109.5
H10A C10 H10C 109.5
H10B C10 H10C 109.5
C9 C11 H11A 109.5
C9 C11 H11B 109.5
H11A C11 H11B 109.5
C9 C11 H11C 109.5
H11A C11 H11C 109.5
H11B C11 H11C 109.5
C9 C12 H12A 109.5
C9 C12 H12B 109.5
H12A C12 H12B 109.5
C9 C12 H12C 109.5
H12A C12 H12C 109.5
H12B C12 H12C 109.5
O22 C21 C22 112.1(5)
O22 C21 C23 107.3(5)
C22 C21 C23 111.0(6)
O22 C21 C24 105.3(5)
C22 C21 C24 110.8(6)
C23 C21 C24 110.1(5)
C21 C22 H22A 109.5
C21 C22 H22B 109.5
H22A C22 H22B 109.5
C21 C22 H22C 109.5
H22A C22 H22C 109.5
H22B C22 H22C 109.5
C21 C23 H23A 109.5
C21 C23 H23B 109.5
H23A C23 H23B 109.5
C21 C23 H23C 109.5
H23A C23 H23C 109.5
H23B C23 H23C 109.5
C21 C24 H24A 109.5
C21 C24 H24B 109.5
H24A C24 H24B 109.5
C21 C24 H24C 109.5
H24A C24 H24C 109.5
H24B C24 H24C 109.5
O23 C25 C26 111.3(5)
O23 C25 C28 105.6(5)
C26 C25 C28 110.8(5)
O23 C25 C27 108.8(5)
C26 C25 C27 110.8(5)
C28 C25 C27 109.4(5)
C25 C26 H26A 109.5
C25 C26 H26B 109.5
H26A C26 H26B 109.5
C25 C26 H26C 109.5
H26A C26 H26C 109.5
H26B C26 H26C 109.5
C25 C27 H27A 109.5
C25 C27 H27B 109.5
H27A C27 H27B 109.5
C25 C27 H27C 109.5
H27A C27 H27C 109.5
H27B C27 H27C 109.5
C25 C28 H28A 109.5
C25 C28 H28B 109.5
H28A C28 H28B 109.5
C25 C28 H28C 109.5
H28A C28 H28C 109.5
H28B C28 H28C 109.5
O24 C29 C31 110.1(5)
O24 C29 C32 106.3(5)
C31 C29 C32 110.3(7)
O24 C29 C30 109.8(5)
C31 C29 C30 110.8(7)
C32 C29 C30 109.5(6)
C29 C30 H30A 109.5
C29 C30 H30B 109.5
H30A C30 H30B 109.5
C29 C30 H30C 109.5
H30A C30 H30C 109.5
H30B C30 H30C 109.5
C29 C31 H31A 109.5
C29 C31 H31B 109.5
H31A C31 H31B 109.5
C29 C31 H31C 109.5
H31A C31 H31C 109.5
H31B C31 H31C 109.5
C29 C32 H32A 109.5
C29 C32 H32B 109.5
H32A C32 H32B 109.5
C29 C32 H32C 109.5
H32A C32 H32C 109.5
H32B C32 H32C 109.5
O42 C41 C42 105.5(5)
O42 C41 C44 108.4(5)
C42 C41 C44 111.1(6)
O42 C41 C43 110.2(5)
C42 C41 C43 110.3(6)
C44 C41 C43 111.2(6)
C41 C42 H42A 109.5
C41 C42 H42B 109.5
H42A C42 H42B 109.5
C41 C42 H42C 109.5
H42A C42 H42C 109.5
H42B C42 H42C 109.5
C41 C43 H43A 109.5
C41 C43 H43B 109.5
H43A C43 H43B 109.5
C41 C43 H43C 109.5
H43A C43 H43C 109.5
H43B C43 H43C 109.5
C41 C44 H44A 109.5
C41 C44 H44B 109.5
H44A C44 H44B 109.5
C41 C44 H44C 109.5
H44A C44 H44C 109.5
H44B C44 H44C 109.5
O43 C45 C47 110.5(5)
O43 C45 C46 108.7(5)
C47 C45 C46 112.3(6)
O43 C45 C48 105.2(5)
C47 C45 C48 110.0(5)
C46 C45 C48 109.9(6)
C45 C46 H46A 109.5
C45 C46 H46B 109.5
H46A C46 H46B 109.5
C45 C46 H46C 109.5
H46A C46 H46C 109.5
H46B C46 H46C 109.5
C45 C47 H47A 109.5
C45 C47 H47B 109.5
H47A C47 H47B 109.5
C45 C47 H47C 109.5
H47A C47 H47C 109.5
H47B C47 H47C 109.5
C45 C48 H48A 109.5
C45 C48 H48B 109.5
H48A C48 H48B 109.5
C45 C48 H48C 109.5
H48A C48 H48C 109.5
H48B C48 H48C 109.5
O44 C49 C50 109.6(5)
O44 C49 C51 105.4(5)
C50 C49 C51 110.2(6)
O44 C49 C52 110.1(5)
C50 C49 C52 110.8(6)
C51 C49 C52 110.6(5)
C49 C50 H50A 109.5
C49 C50 H50B 109.5
H50A C50 H50B 109.5
C49 C50 H50C 109.5
H50A C50 H50C 109.5
H50B C50 H50C 109.5
C49 C51 H51A 109.5
C49 C51 H51B 109.5
H51A C51 H51B 109.5
C49 C51 H51C 109.5
H51A C51 H51C 109.5
H51B C51 H51C 109.5
C49 C52 H52A 109.5
C49 C52 H52B 109.5
H52A C52 H52B 109.5
C49 C52 H52C 109.5
H52A C52 H52C 109.5
H52B C52 H52C 109.5
O62 C61 C63 110.2(6)
O62 C61 C62 103.3(5)
C63 C61 C62 110.8(6)
O62 C61 C64 112.3(5)
C63 C61 C64 110.7(6)
C62 C61 C64 109.3(6)
C61 C62 H62A 109.5
C61 C62 H62B 109.5
H62A C62 H62B 109.5
C61 C62 H62C 109.5
H62A C62 H62C 109.5
H62B C62 H62C 109.5
C61 C63 H63A 109.5
C61 C63 H63B 109.5
H63A C63 H63B 109.5
C61 C63 H63C 109.5
H63A C63 H63C 109.5
H63B C63 H63C 109.5
C61 C64 H64A 109.5
C61 C64 H64B 109.5
H64A C64 H64B 109.5
C61 C64 H64C 109.5
H64A C64 H64C 109.5
H64B C64 H64C 109.5
O63 C65 C67 110.3(5)
O63 C65 C68 112.7(5)
C67 C65 C68 112.7(6)
O63 C65 C66 101.1(6)
C67 C65 C66 108.4(6)
C68 C65 C66 111.0(6)
C65 C66 H66A 109.5
C65 C66 H66B 109.5
H66A C66 H66B 109.5
C65 C66 H66C 109.5
H66A C66 H66C 109.5
H66B C66 H66C 109.5
C65 C67 H67A 109.5
C65 C67 H67B 109.5
H67A C67 H67B 109.5
C65 C67 H67C 109.5
H67A C67 H67C 109.5
H67B C67 H67C 109.5
C65 C68 H68A 109.5
C65 C68 H68B 109.5
H68A C68 H68B 109.5
C65 C68 H68C 109.5
H68A C68 H68C 109.5
H68B C68 H68C 109.5
O64 C69 C72 113.6(5)
O64 C69 C71 103.0(5)
C72 C69 C71 109.3(5)
O64 C69 C70 109.2(5)
C72 C69 C70 110.7(5)
C71 C69 C70 110.7(5)
C69 C70 H70A 109.5
C69 C70 H70B 109.5
H70A C70 H70B 109.5
C69 C70 H70C 109.5
H70A C70 H70C 109.5
H70B C70 H70C 109.5
C69 C71 H71A 109.5
C69 C71 H71B 109.5
H71A C71 H71B 109.5
C69 C71 H71C 109.5
H71A C71 H71C 109.5
H71B C71 H71C 109.5
C69 C72 H72A 109.5
C69 C72 H72B 109.5
H72A C72 H72B 109.5
C69 C72 H72C 109.5
H72A C72 H72C 109.5
H72B C72 H72C 109.5
O67B K2 O65A 132.7(4)
O67B K2 O68B 106.4(6)
O65A K2 O68B 108.2(4)
O67B K2 N2B 65.5(4)
O65A K2 N2B 103.3(4)
O68B K2 N2B 63.6(7)
O67B K2 O66A 85.2(4)
O65A K2 O66A 63.5(3)
O68B K2 O66A 90.6(6)
N2B K2 O66A 42.4(4)
O67B K2 O69 61.2(3)
O65A K2 O69 104.6(2)
O68B K2 O69 142.1(5)
N2B K2 O69 125.7(3)
O66A K2 O69 121.3(2)
O67B K2 O70 127.2(3)
O65A K2 O70 98.2(2)
O68B K2 O70 59.0(6)
N2B K2 O70 122.4(3)
O66A K2 O70 138.88(19)
O69 K2 O70 98.28(14)
O67B K2 N1A 122.9(4)
O65A K2 N1A 63.6(3)
O68B K2 N1A 118.5(7)
N2B K2 N1A 166.9(4)
O66A K2 N1A 125.2(3)
O69 K2 N1A 61.7(3)
O70 K2 N1A 62.3(3)
O67B K2 O66B 99.9(4)
O65A K2 O66B 41.9(3)
O68B K2 O66B 102.0(6)
N2B K2 O66B 64.3(4)
O66A K2 O66B 22.2(3)
O69 K2 O66B 115.1(2)
O70 K2 O66B 131.7(3)
N1A K2 O66B 103.1(4)
O67B K2 O68A 99.1(5)
O65A K2 O68A 116.2(4)
O68B K2 O68A 8.1(6)
N2B K2 O68A 62.2(6)
O66A K2 O68A 93.5(5)
O69 K2 O68A 135.5(4)
O70 K2 O68A 60.4(5)
N1A K2 O68A 121.9(6)
O66B K2 O68A 107.2(5)
O67B K2 O67A 11.7(4)
O65A K2 O67A 143.5(3)
O68B K2 O67A 101.2(5)
N2B K2 O67A 70.9(4)
O66A K2 O67A 95.8(3)
O69 K2 O67A 59.0(2)
O70 K2 O67A 115.5(2)
N1A K2 O67A 119.4(3)
O66B K2 O67A 111.5(3)
O68A K2 O67A 93.4(4)
O67B K2 O65B 133.0(4)
O65A K2 O65B 16.9(3)
O68B K2 O65B 117.5(5)
N2B K2 O65B 119.7(4)
O66A K2 O65B 78.6(4)
O69 K2 O65B 90.6(3)
O70 K2 O65B 91.2(3)
N1A K2 O65B 47.3(4)
O66B K2 O65B 56.5(4)
O68A K2 O65B 125.5(4)
O67A K2 O65B 140.8(4)
C75A O65A C74A 112.1(15)
C75A O65A K2 118.6(13)
C74A O65A K2 115.8(9)
C77A O66A C76A 109.7(10)
C77A O66A K2 121.7(10)
C76A O66A K2 104.4(7)
C82A O67A C81A 110.9(12)
C82A O67A K2 121.7(9)
C81A O67A K2 111.6(9)
C90 O68A C85A 112.2(16)
C90 O68A K2 113.5(14)
C85A O68A K2 122.7(15)
C73A N1A C84A 109.6(12)
C73A N1A C79A 109.0(11)
C84A N1A C79A 109.3(11)
C73A N1A K2 109.1(8)
C84A N1A K2 110.0(9)
C79A N1A K2 109.9(9)
C83A N2A C78A 110.0(12)
C83A N2A C86A 107.2(13)
C78A N2A C86A 111.6(11)
C83A N2A K2 111.9(7)
C78A N2A K2 106.0(9)
C86A N2A K2 110.3(9)
N1A C73A C74A 112.7(12)
N1A C73A H73A 109.0
C74A C73A H73A 109.0
N1A C73A H73B 109.0
C74A C73A H73B 109.0
H73A C73A H73B 107.8
O65A C74A C73A 109.1(12)
C73A C74A K2 81.8(8)
O65A C74A H74A 109.9
C73A C74A H74A 109.9
K2 C74A H74A 90.3
O65A C74A H74B 109.9
C73A C74A H74B 109.9
K2 C74A H74B 151.9
H74A C74A H74B 108.3
O65A C75A C76A 110(2)
C76A C75A K2 76.0(11)
O65A C75A H75A 109.7
C76A C75A H75A 109.7
K2 C75A H75A 145.6
O65A C75A H75B 109.7
C76A C75A H75B 109.7
K2 C75A H75B 100.9
H75A C75A H75B 108.2
O66A C76A C75A 108.7(14)
O66A C76A K2 51.6(5)
C75A C76A K2 78.8(10)
O66A C76A H76A 109.9
C75A C76A H76A 109.9
K2 C76A H76A 161.5
O66A C76A H76B 109.9
C75A C76A H76B 109.9
K2 C76A H76B 82.5
H76A C76A H76B 108.3
O66A C77A C78A 110.1(11)
O66A C77A H77A 109.6
C78A C77A H77A 109.6
O66A C77A H77B 109.6
C78A C77A H77B 109.6
H77A C77A H77B 108.2
N2A C78A C77A 111.8(12)
N2A C78A H78A 109.2
C77A C78A H78A 109.2
N2A C78A H78B 109.2
C77A C78A H78B 109.2
H78A C78A H78B 107.9
N1A C79A C80A 113.4(14)
N1A C79A H79A 108.9
C80A C79A H79A 108.9
N1A C79A H79B 108.9
C80A C79A H79B 108.9
H79A C79A H79B 107.7
O69 C80A C79A 111.2(15)
O69 C80A H80A 109.4
C79A C80A H80A 109.4
O69 C80A H80B 109.4
C79A C80A H80B 109.4
H80A C80A H80B 108.0
C87 C81A O67A 108.1(13)
C87 C81A H81A 110.1
O67A C81A H81A 110.1
C87 C81A H81B 110.1
O67A C81A H81B 110.1
H81A C81A H81B 108.4
O67A C82A C83A 108.0(12)
O67A C82A H82A 110.1
C83A C82A H82A 110.1
O67A C82A H82B 110.1
C83A C82A H82B 110.1
H82A C82A H82B 108.4
N2A C83A C82A 113.6(12)
N2A C83A H83A 108.8
C82A C83A H83A 108.8
N2A C83A H83B 108.8
C82A C83A H83B 108.8
H83A C83A H83B 107.7
N1A C84A C88 118.6(11)
N1A C84A H84A 107.7
C88 C84A H84A 107.7
N1A C84A H84B 107.7
C88 C84A H84B 107.7
H84A C84A H84B 107.1
O68A C85A C86A 109.5(17)
O68A C85A H85A 109.8
C86A C85A H85A 109.8
O68A C85A H85B 109.8
C86A C85A H85B 109.8
H85A C85A H85B 108.2
C85A C86A N2A 112.5(14)
C85A C86A H86A 109.1
N2A C86A H86A 109.1
C85A C86A H86B 109.1
N2A C86A H86B 109.1
H86A C86A H86B 107.8
C75B O65B C74B 111.1(13)
C75B O65B K2 113.1(11)
C74B O65B K2 119.0(9)
C76B O66B C77B 110.0(17)
C76B O66B K2 119.5(12)
C77B O66B K2 108.3(10)
C82B O67B C81B 110.5(15)
C82B O67B K2 116.7(11)
C81B O67B K2 116.5(11)
C85B O68B C90 110.8(15)
C85B O68B K2 113.8(17)
C90 O68B K2 115.7(15)
C73B N1B C84B 110.1(15)
C73B N1B C79B 110.4(14)
C84B N1B C79B 108.1(14)
C73B N1B K2 113.5(10)
C84B N1B K2 107.3(11)
C79B N1B K2 107.1(10)
C83B N2B C86B 109.1(15)
C83B N2B C78B 106.1(16)
C86B N2B C78B 112.8(14)
C83B N2B K2 107.4(10)
C86B N2B K2 111.1(9)
C78B N2B K2 110.0(13)
N1B C73B C74B 112.6(14)
N1B C73B H73C 109.1
C74B C73B H73C 109.1
N1B C73B H73D 109.1
C74B C73B H73D 109.1
H73C C73B H73D 107.8
O65B C74B C73B 109.6(13)
O65B C74B H74C 109.7
C73B C74B H74C 109.7
O65B C74B H74D 109.7
C73B C74B H74D 109.7
H74C C74B H74D 108.2
O65B C75B C76B 107.0(17)
O65B C75B H75C 110.3
C76B C75B H75C 110.3
O65B C75B H75D 110.3
C76B C75B H75D 110.3
H75C C75B H75D 108.6
O66B C76B C75B 111(2)
O66B C76B H76C 109.5
C75B C76B H76C 109.5
O66B C76B H76D 109.5
C75B C76B H76D 109.5
H76C C76B H76D 108.1
O66B C77B C78B 108.3(17)
O66B C77B H77C 110.0
C78B C77B H77C 110.0
O66B C77B H77D 110.0
C78B C77B H77D 110.0
H77C C77B H77D 108.4
N2B C78B C77B 108.2(19)
N2B C78B H78C 110.1
C77B C78B H78C 110.1
N2B C78B H78D 110.1
C77B C78B H78D 110.1
H78C C78B H78D 108.4
N1B C79B C80B 113.3(17)
N1B C79B H79C 108.9
C80B C79B H79C 108.9
N1B C79B H79D 108.9
C80B C79B H79D 108.9
H79C C79B H79D 107.7
O69 C80B C79B 108.0(15)
O69 C80B H80C 110.1
C79B C80B H80C 110.1
O69 C80B H80D 110.1
C79B C80B H80D 110.1
H80C C80B H80D 108.4
O67B C81B C87 109.1(15)
C87 C81B K2 82.2(9)
O67B C81B H81C 109.9
C87 C81B H81C 109.9
K2 C81B H81C 151.2
O67B C81B H81D 109.9
C87 C81B H81D 109.9
K2 C81B H81D 90.7
H81C C81B H81D 108.3
O67B C82B C83B 107.8(14)
C83B C82B K2 76.7(10)
O67B C82B H82C 110.1
C83B C82B H82C 110.1
K2 C82B H82C 96.2
O67B C82B H82D 110.1
C83B C82B H82D 110.1
K2 C82B H82D 149.2
H82C C82B H82D 108.5
N2B C83B C82B 115.0(15)
N2B C83B K2 49.8(7)
C82B C83B K2 77.6(9)
N2B C83B H83C 108.5
C82B C83B H83C 108.5
K2 C83B H83C 92.0
N2B C83B H83D 108.5
C82B C83B H83D 108.5
K2 C83B H83D 155.6
H83C C83B H83D 107.5
N1B C84B C88 105.7(13)
N1B C84B H84C 110.6
C88 C84B H84C 110.6
N1B C84B H84D 110.6
C88 C84B H84D 110.6
H84C C84B H84D 108.7
O68B C85B C86B 110.0(16)
O68B C85B H85C 109.7
C86B C85B H85C 109.7
O68B C85B H85D 109.7
C86B C85B H85D 109.7
H85C C85B H85D 108.2
C85B C86B N2B 115.4(13)
C85B C86B H86C 108.4
N2B C86B H86C 108.4
C85B C86B H86D 108.4
N2B C86B H86D 108.4
H86C C86B H86D 107.5
C80A O69 C87 117.5(10)
C87 O69 C80B 104.3(11)
C80A O69 K2 116.6(11)
C87 O69 K2 115.8(4)
C80B O69 K2 118.4(12)
C88 O70 C89 110.4(5)
C88 O70 K2 118.6(4)
C89 O70 K2 114.7(3)
O69 C87 C81A 118.8(9)
O69 C87 C81B 101.0(10)
O69 C87 H87A 107.6
C81A C87 H87A 107.6
C81B C87 H87A 107.6
O69 C87 H87B 107.6
C81A C87 H87B 107.6
C81B C87 H87B 124.9
H87A C87 H87B 107.1
O69 C87 H87C 111.6
C81A C87 H87C 109.3
C81B C87 H87C 111.6
H87B C87 H87C 100.3
O69 C87 H87D 111.6
C81A C87 H87D 94.9
C81B C87 H87D 111.6
H87A C87 H87D 116.3
H87C C87 H87D 109.4
O70 C88 C84A 107.9(8)
O70 C88 C84B 109.0(10)
O70 C88 H88A 110.1
C84A C88 H88A 110.1
C84B C88 H88A 124.9
O70 C88 H88B 110.1
C84A C88 H88B 110.1
C84B C88 H88B 92.5
H88A C88 H88B 108.4
O70 C88 H88C 109.9
C84A C88 H88C 93.2
C84B C88 H88C 109.9
H88B C88 H88C 123.6
O70 C88 H88D 109.9
C84A C88 H88D 125.9
C84B C88 H88D 109.9
H88A C88 H88D 91.4
H88C C88 H88D 108.3
O70 C89 C90 109.7(5)
O70 C89 H89A 109.7
C90 C89 H89A 109.7
O70 C89 H89B 109.7
C90 C89 H89B 109.7
H89A C89 H89B 108.2
O68A C90 C89 116.5(10)
O68B C90 C89 102.5(10)
O68A C90 H90A 108.2
O68B C90 H90A 107.3
C89 C90 H90A 108.2
O68A C90 H90B 108.2
O68B C90 H90B 122.7
C89 C90 H90B 108.2
H90A C90 H90B 107.3
O68A C90 H90C 110.5
O68B C90 H90C 111.3
C89 C90 H90C 111.3
H90B C90 H90C 101.0
O68A C90 H90D 97.2
O68B C90 H90D 111.3
C89 C90 H90D 111.3
H90A C90 H90D 115.5
H90C C90 H90D 109.2
C92 C91 H91A 109.5
C92 C91 H91B 109.5
H91A C91 H91B 109.5
C92 C91 H91C 109.5
H91A C91 H91C 109.5
H91B C91 H91C 109.5
C91 C92 C93 120.4(14)
C91 C92 H92A 107.2
C93 C92 H92A 107.2
C91 C92 H92B 107.2
C93 C92 H92B 107.2
H92A C92 H92B 106.9
C92 C93 C94 119.7(14)
C92 C93 H93A 107.4
C94 C93 H93A 107.4
C92 C93 H93B 107.4
C94 C93 H93B 107.4
H93A C93 H93B 106.9
C95 C94 C93 126.3(18)
C95 C94 H94A 105.7
C93 C94 H94A 105.7
C95 C94 H94B 105.7
C93 C94 H94B 105.7
H94A C94 H94B 106.2
C96A C95 C96B 68(2)
C96A C95 C94 114(2)
C96B C95 C94 140(2)
C96A C95 H95A 108.8
C96B C95 H95A 107.7
C94 C95 H95A 108.8
C96A C95 H95B 108.8
C94 C95 H95B 108.8
H95A C95 H95B 107.7
C96B C95 H95C 102.0
C94 C95 H95C 102.0
H95A C95 H95C 75.6
H95B C95 H95C 145.6
C96A C95 H95D 134.2
C96B C95 H95D 102.0
C94 C95 H95D 102.0
H95B C95 H95D 83.9
H95C C95 H95D 104.8
C95 C96A H96A 109.5
C95 C96A H96B 109.5
C95 C96A H96C 109.5
C95 C96B H96D 109.5
C95 C96B H96E 109.5
H96D C96B H96E 109.5
C95 C96B H96F 109.5
H96D C96B H96F 109.5
H96E C96B H96F 109.5

loop_
_geom_bond_atom_site_label_1
_geom_bond_atom_site_label_2
_geom_bond_distance
U1 O61 2.197(4)
U1 O21 2.229(4)
U1 O1 2.264(4)
U1 O41 2.275(4)
U1 S1 2.5220(14)
U1 K1 3.5828(13)
K1 O23 2.694(4)
K1 O42 2.705(4)
K1 O4 2.735(4)
K1 O41 2.799(4)
K1 O1 2.867(4)
K1 O21 2.917(4)
K1 Si3 3.4213(19)
K1 Si2 3.480(2)
K1 Si1 3.4801(19)
Si1 O1 1.579(4)
Si1 O3 1.620(4)
Si1 O2 1.640(4)
Si1 O4 1.660(4)
Si2 O21 1.590(4)
Si2 O22 1.630(4)
Si2 O24 1.633(4)
Si2 O23 1.657(4)
Si3 O41 1.587(4)
Si3 O44 1.633(4)
Si3 O43 1.637(4)
Si3 O42 1.663(4)
Si4 O61 1.590(4)
Si4 O63 1.626(5)
Si4 O62 1.627(4)
Si4 O64 1.641(5)
O2 C1 1.434(7)
O3 C5 1.445(6)
O4 C9 1.451(7)
O22 C21 1.452(7)
O23 C25 1.448(6)
O24 C29 1.434(7)
O42 C41 1.454(7)
O43 C45 1.443(7)
O44 C49 1.445(7)
O62 C61 1.436(7)
O63 C65 1.453(7)
O64 C69 1.451(7)
C1 C3 1.514(10)
C1 C2 1.525(9)
C1 C4 1.530(9)
C2 H2A 0.9800
C2 H2B 0.9800
C2 H2C 0.9800
C3 H3A 0.9800
C3 H3B 0.9800
C3 H3C 0.9800
C4 H4A 0.9800
C4 H4B 0.9800
C4 H4C 0.9800
C5 C8 1.519(9)
C5 C6 1.520(8)
C5 C7 1.525(8)
C6 H6A 0.9800
C6 H6B 0.9800
C6 H6C 0.9800
C7 H7A 0.9800
C7 H7B 0.9800
C7 H7C 0.9800
C8 H8A 0.9800
C8 H8B 0.9800
C8 H8C 0.9800
C9 C11 1.523(10)
C9 C10 1.526(9)
C9 C12 1.533(9)
C10 H10A 0.9800
C10 H10B 0.9800
C10 H10C 0.9800
C11 H11A 0.9800
C11 H11B 0.9800
C11 H11C 0.9800
C12 H12A 0.9800
C12 H12B 0.9800
C12 H12C 0.9800
C21 C22 1.516(9)
C21 C23 1.517(8)
C21 C24 1.527(8)
C22 H22A 0.9800
C22 H22B 0.9800
C22 H22C 0.9800
C23 H23A 0.9800
C23 H23B 0.9800
C23 H23C 0.9800
C24 H24A 0.9800
C24 H24B 0.9800
C24 H24C 0.9800
C25 C26 1.522(9)
C25 C28 1.526(9)
C25 C27 1.535(8)
C26 H26A 0.9800
C26 H26B 0.9800
C26 H26C 0.9800
C27 H27A 0.9800
C27 H27B 0.9800
C27 H27C 0.9800
C28 H28A 0.9800
C28 H28B 0.9800
C28 H28C 0.9800
C29 C31 1.494(10)
C29 C32 1.518(9)
C29 C30 1.523(9)
C30 H30A 0.9800
C30 H30B 0.9800
C30 H30C 0.9800
C31 H31A 0.9800
C31 H31B 0.9800
C31 H31C 0.9800
C32 H32A 0.9800
C32 H32B 0.9800
C32 H32C 0.9800
C41 C42 1.513(9)
C41 C44 1.514(9)
C41 C43 1.531(9)
C42 H42A 0.9800
C42 H42B 0.9800
C42 H42C 0.9800
C43 H43A 0.9800
C43 H43B 0.9800
C43 H43C 0.9800
C44 H44A 0.9800
C44 H44B 0.9800
C44 H44C 0.9800
C45 C47 1.517(8)
C45 C46 1.524(9)
C45 C48 1.526(8)
C46 H46A 0.9800
C46 H46B 0.9800
C46 H46C 0.9800
C47 H47A 0.9800
C47 H47B 0.9800
C47 H47C 0.9800
C48 H48A 0.9800
C48 H48B 0.9800
C48 H48C 0.9800
C49 C50 1.517(9)
C49 C51 1.527(9)
C49 C52 1.528(9)
C50 H50A 0.9800
C50 H50B 0.9800
C50 H50C 0.9800
C51 H51A 0.9800
C51 H51B 0.9800
C51 H51C 0.9800
C52 H52A 0.9800
C52 H52B 0.9800
C52 H52C 0.9800
C61 C63 1.499(10)
C61 C62 1.527(10)
C61 C64 1.533(8)
C62 H62A 0.9800
C62 H62B 0.9800
C62 H62C 0.9800
C63 H63A 0.9800
C63 H63B 0.9800
C63 H63C 0.9800
C64 H64A 0.9800
C64 H64B 0.9800
C64 H64C 0.9800
C65 C67 1.497(9)
C65 C68 1.501(9)
C65 C66 1.542(10)
C66 H66A 0.9800
C66 H66B 0.9800
C66 H66C 0.9800
C67 H67A 0.9800
C67 H67B 0.9800
C67 H67C 0.9800
C68 H68A 0.9800
C68 H68B 0.9800
C68 H68C 0.9800
C69 C72 1.511(8)
C69 C71 1.514(9)
C69 C70 1.526(8)
C70 H70A 0.9800
C70 H70B 0.9800
C70 H70C 0.9800
C71 H71A 0.9800
C71 H71B 0.9800
C71 H71C 0.9800
C72 H72A 0.9800
C72 H72B 0.9800
C72 H72C 0.9800
K2 O67B 2.621(15)
K2 O65A 2.640(8)
K2 O68B 2.78(3)
K2 N2B 2.802(12)
K2 O66A 2.818(8)
K2 O69 2.819(5)
K2 O70 2.831(4)
K2 N1A 2.861(13)
K2 O66B 2.885(10)
K2 O68A 2.89(3)
K2 O67A 2.995(11)
K2 O65B 3.100(14)
O65A C75A 1.39(2)
O65A C74A 1.440(16)
O66A C77A 1.38(2)
O66A C76A 1.461(17)
O67A C82A 1.422(17)
O67A C81A 1.43(2)
O68A C90 1.38(3)
O68A C85A 1.41(2)
N1A C73A 1.468(18)
N1A C84A 1.473(19)
N1A C79A 1.488(18)
N2A C83A 1.47(2)
N2A C78A 1.481(18)
N2A C86A 1.491(19)
C73A C74A 1.50(2)
C73A H73A 0.9900
C73A H73B 0.9900
C74A H74A 0.9900
C74A H74B 0.9900
C75A C76A 1.53(3)
C75A H75A 0.9900
C75A H75B 0.9900
C76A H76A 0.9900
C76A H76B 0.9900
C77A C78A 1.54(2)
C77A H77A 0.9900
C77A H77B 0.9900
C78A H78A 0.9900
C78A H78B 0.9900
C79A C80A 1.49(2)
C79A H79A 0.9900
C79A H79B 0.9900
C80A O69 1.36(2)
C80A H80A 0.9900
C80A H80B 0.9900
C81A C87 1.42(2)
C81A H81A 0.9900
C81A H81B 0.9900
C82A C83A 1.53(2)
C82A H82A 0.9900
C82A H82B 0.9900
C83A H83A 0.9900
C83A H83B 0.9900
C84A C88 1.52(2)
C84A H84A 0.9900
C84A H84B 0.9900
C85A C86A 1.49(2)
C85A H85A 0.9900
C85A H85B 0.9900
C86A H86A 0.9900
C86A H86B 0.9900
O65B C75B 1.42(2)
O65B C74B 1.44(2)
O66B C76B 1.38(4)
O66B C77B 1.40(2)
O67B C82B 1.44(2)
O67B C81B 1.45(3)
O68B C85B 1.45(3)
O68B C90 1.47(3)
N1B C73B 1.46(2)
N1B C84B 1.48(2)
N1B C79B 1.51(2)
N2B C83B 1.42(3)
N2B C86B 1.490(19)
N2B C78B 1.52(3)
C73B C74B 1.49(2)
C73B H73C 0.9900
C73B H73D 0.9900
C74B H74C 0.9900
C74B H74D 0.9900
C75B C76B 1.54(3)
C75B H75C 0.9900
C75B H75D 0.9900
C76B H76C 0.9900
C76B H76D 0.9900
C77B C78B 1.60(4)
C77B H77C 0.9900
C77B H77D 0.9900
C78B H78C 0.9900
C78B H78D 0.9900
C79B C80B 1.51(3)
C79B H79C 0.9900
C79B H79D 0.9900
C80B O69 1.50(3)
C80B H80C 0.9900
C80B H80D 0.9900
C81B C87 1.59(2)
C81B H81C 0.9900
C81B H81D 0.9900
C82B C83B 1.56(3)
C82B H82C 0.9900
C82B H82D 0.9900
C83B H83C 0.9900
C83B H83D 0.9900
C84B C88 1.57(2)
C84B H84C 0.9900
C84B H84D 0.9900
C85B C86B 1.48(2)
C85B H85C 0.9900
C85B H85D 0.9900
C86B H86C 0.9900
C86B H86D 0.9900
O69 C87 1.408(8)
O70 C88 1.411(8)
O70 C89 1.435(7)
C87 H87A 0.9900
C87 H87B 0.9900
C87 H87C 0.9900
C87 H87D 0.9900
C88 H88A 0.9900
C88 H88B 0.9900
C88 H88C 0.9900
C88 H88D 0.9900
C89 C90 1.478(9)
C89 H89A 0.9900
C89 H89B 0.9900
C90 H90A 0.9900
C90 H90B 0.9900
C90 H90C 0.9900
C90 H90D 0.9900
C91 C92 1.419(18)
C91 H91A 0.9800
C91 H91B 0.9800
C91 H91C 0.9800
C92 C93 1.46(2)
C92 H92A 0.9900
C92 H92B 0.9900
C93 C94 1.49(2)
C93 H93A 0.9900
C93 H93B 0.9900
C94 C95 1.36(2)
C94 H94A 0.9900
C94 H94B 0.9900
C95 C96A 1.30(2)
C95 C96B 1.35(2)
C95 H95A 0.9900
C95 H95B 0.9900
C95 H95C 0.9900
C95 H95D 0.9900
C96A H96A 0.9800
C96A H96B 0.9800
C96A H96C 0.9800
C96B H96D 0.9800
C96B H96E 0.9800
C96B H96F 0.9800

loop_
_geom_torsion_atom_site_label_1
_geom_torsion_atom_site_label_2
_geom_torsion_atom_site_label_3
_geom_torsion_atom_site_label_4
_geom_torsion
O61 U1 K1 O23 -109.44(18)
O21 U1 K1 O23 -0.69(15)
O1 U1 K1 O23 135.00(16)
O41 U1 K1 O23 -114.35(15)
S1 U1 K1 O23 69.10(11)
O61 U1 K1 O42 1.23(19)
O21 U1 K1 O42 109.99(15)
O1 U1 K1 O42 -114.32(16)
O41 U1 K1 O42 -3.67(15)
S1 U1 K1 O42 179.78(10)
O61 U1 K1 O4 129.75(19)
O21 U1 K1 O4 -121.49(15)
O1 U1 K1 O4 14.20(16)
O41 U1 K1 O4 124.85(15)
S1 U1 K1 O4 -51.70(11)
O61 U1 K1 O41 4.9(2)
O21 U1 K1 O41 113.66(17)
O1 U1 K1 O41 -110.65(18)
S1 U1 K1 O41 -176.55(13)
O61 U1 K1 O1 115.6(2)
O21 U1 K1 O1 -135.69(18)
O41 U1 K1 O1 110.65(18)
S1 U1 K1 O1 -65.90(14)
O61 U1 K1 O21 -108.8(2)
O1 U1 K1 O21 135.69(18)
O41 U1 K1 O21 -113.66(17)
S1 U1 K1 O21 69.79(13)
O61 U1 K1 Si3 3.56(17)
O21 U1 K1 Si3 112.31(12)
O1 U1 K1 Si3 -112.00(14)
O41 U1 K1 Si3 -1.35(12)
S1 U1 K1 Si3 -177.90(6)
O61 U1 K1 Si2 -111.98(16)
O21 U1 K1 Si2 -3.22(12)
O1 U1 K1 Si2 132.47(14)
O41 U1 K1 Si2 -116.88(12)
S1 U1 K1 Si2 66.57(6)
O61 U1 K1 Si1 121.98(16)
O21 U1 K1 Si1 -129.27(12)
O1 U1 K1 Si1 6.42(13)
O41 U1 K1 Si1 117.08(13)
S1 U1 K1 Si1 -59.47(6)
O23 K1 Si1 O1 -83.6(2)
O42 K1 Si1 O1 72.2(2)
O4 K1 Si1 O1 -172.2(3)
O41 K1 Si1 O1 25.4(2)
O21 K1 Si1 O1 -37.8(2)
Si3 K1 Si1 O1 47.06(19)
Si2 K1 Si1 O1 -59.69(19)
U1 K1 Si1 O1 -9.07(19)
O23 K1 Si1 O3 13.5(2)
O42 K1 Si1 O3 169.3(2)
O4 K1 Si1 O3 -75.2(3)
O41 K1 Si1 O3 122.5(2)
O1 K1 Si1 O3 97.0(3)
O21 K1 Si1 O3 59.2(2)
Si3 K1 Si1 O3 144.1(2)
Si2 K1 Si1 O3 37.4(2)
U1 K1 Si1 O3 88.0(2)
O23 K1 Si1 O2 178.8(2)
O42 K1 Si1 O2 -25.4(2)
O4 K1 Si1 O2 90.1(3)
O41 K1 Si1 O2 -72.2(2)
O1 K1 Si1 O2 -97.6(3)
O21 K1 Si1 O2 -135.5(2)
Si3 K1 Si1 O2 -50.56(19)
Si2 K1 Si1 O2 -157.31(18)
U1 K1 Si1 O2 -106.69(19)
O23 K1 Si1 O4 88.7(2)
O42 K1 Si1 O4 -115.5(2)
O41 K1 Si1 O4 -162.3(2)
O1 K1 Si1 O4 172.2(3)
O21 K1 Si1 O4 134.4(2)
Si3 K1 Si1 O4 -140.7(2)
Si2 K1 Si1 O4 112.5(2)
U1 K1 Si1 O4 163.2(2)
O23 K1 Si2 O21 -170.1(3)
O42 K1 Si2 O21 -80.44(19)
O4 K1 Si2 O21 83.81(19)
O41 K1 Si2 O21 -30.16(18)
O1 K1 Si2 O21 32.23(19)
Si3 K1 Si2 O21 -53.23(17)
Si1 K1 Si2 O21 55.05(17)
U1 K1 Si2 O21 4.41(16)
O23 K1 Si2 O22 90.0(3)
O42 K1 Si2 O22 179.7(2)
O4 K1 Si2 O22 -16.1(2)
O41 K1 Si2 O22 -130.0(2)
O1 K1 Si2 O22 -67.6(2)
O21 K1 Si2 O22 -99.9(3)
Si3 K1 Si2 O22 -153.11(19)
Si1 K1 Si2 O22 -44.83(19)
U1 K1 Si2 O22 -95.47(19)
O23 K1 Si2 O24 -72.7(3)
O42 K1 Si2 O24 17.0(2)
O4 K1 Si2 O24 -178.7(2)
O41 K1 Si2 O24 67.3(2)
O1 K1 Si2 O24 129.7(2)
O21 K1 Si2 O24 97.5(3)
Si3 K1 Si2 O24 44.2(2)
Si1 K1 Si2 O24 152.50(19)
U1 K1 Si2 O24 101.87(19)
O42 K1 Si2 O23 89.7(2)
O4 K1 Si2 O23 -106.1(2)
O41 K1 Si2 O23 140.0(2)
O1 K1 Si2 O23 -157.7(2)
O21 K1 Si2 O23 170.1(3)
Si3 K1 Si2 O23 116.9(2)
Si1 K1 Si2 O23 -134.8(2)
U1 K1 Si2 O23 174.5(2)
O23 K1 Si3 O41 85.0(2)
O42 K1 Si3 O41 177.0(3)
O4 K1 Si3 O41 -74.2(2)
O1 K1 Si3 O41 -34.13(19)
O21 K1 Si3 O41 37.13(19)
Si2 K1 Si3 O41 58.55(18)
Si1 K1 Si3 O41 -53.37(18)
U1 K1 Si3 O41 1.87(17)
O23 K1 Si3 O44 -173.5(2)
O42 K1 Si3 O44 -81.5(3)
O4 K1 Si3 O44 27.3(2)
O41 K1 Si3 O44 101.5(3)
O1 K1 Si3 O44 67.3(2)
O21 K1 Si3 O44 138.6(2)
Si2 K1 Si3 O44 160.02(18)
Si1 K1 Si3 O44 48.10(19)
U1 K1 Si3 O44 103.34(18)
O23 K1 Si3 O43 -6.3(2)
O42 K1 Si3 O43 85.7(3)
O4 K1 Si3 O43 -165.5(2)
O41 K1 Si3 O43 -91.3(3)
O1 K1 Si3 O43 -125.4(2)
O21 K1 Si3 O43 -54.2(2)
Si2 K1 Si3 O43 -32.8(2)
Si1 K1 Si3 O43 -144.7(2)
U1 K1 Si3 O43 -89.4(2)
O23 K1 Si3 O42 -92.0(2)
O4 K1 Si3 O42 108.8(2)
O41 K1 Si3 O42 -177.0(3)
O1 K1 Si3 O42 148.8(2)
O21 K1 Si3 O42 -139.9(2)
Si2 K1 Si3 O42 -118.48(19)
Si1 K1 Si3 O42 129.60(19)
U1 K1 Si3 O42 -175.16(19)
O3 Si1 O1 U1 -5.7(10)
O2 Si1 O1 U1 -129.3(9)
O4 Si1 O1 U1 110.1(9)
K1 Si1 O1 U1 116.3(10)
O3 Si1 O1 K1 -121.98(19)
O2 Si1 O1 K1 114.4(2)
O4 Si1 O1 K1 -6.2(2)
O61 U1 O1 Si1 117.1(9)
O21 U1 O1 Si1 -82.7(9)
O41 U1 O1 Si1 -165.3(9)
S1 U1 O1 Si1 15.9(9)
K1 U1 O1 Si1 -117.6(10)
O61 U1 O1 K1 -125.29(15)
O21 U1 O1 K1 34.88(13)
O41 U1 O1 K1 -47.71(12)
S1 U1 O1 K1 133.48(8)
O23 K1 O1 Si1 113.12(19)
O42 K1 O1 Si1 -119.18(19)
O4 K1 O1 Si1 4.45(16)
O41 K1 O1 Si1 -151.2(2)
O21 K1 O1 Si1 139.6(2)
Si3 K1 O1 Si1 -134.36(18)
Si2 K1 O1 Si1 124.71(17)
U1 K1 O1 Si1 166.9(3)
O23 K1 O1 U1 -53.77(17)
O42 K1 O1 U1 73.93(15)
O4 K1 O1 U1 -162.44(19)
O41 K1 O1 U1 41.93(12)
O21 K1 O1 U1 -27.34(11)
Si3 K1 O1 U1 58.75(10)
Si2 K1 O1 U1 -42.18(11)
Si1 K1 O1 U1 -166.9(3)
O1 Si1 O2 C1 -36.5(6)
O3 Si1 O2 C1 -166.0(5)
O4 Si1 O2 C1 80.6(5)
K1 Si1 O2 C1 25.5(6)
O1 Si1 O3 C5 -71.1(5)
O2 Si1 O3 C5 56.7(5)
O4 Si1 O3 C5 173.6(5)
K1 Si1 O3 C5 -136.0(4)
O1 Si1 O4 C9 -173.2(5)
O3 Si1 O4 C9 -49.6(6)
O2 Si1 O4 C9 63.9(6)
K1 Si1 O4 C9 -179.8(6)
O1 Si1 O4 K1 6.5(2)
O3 Si1 O4 K1 130.17(19)
O2 Si1 O4 K1 -116.36(19)
O23 K1 O4 C9 70.1(5)
O42 K1 O4 C9 -97.3(5)
O41 K1 O4 C9 -161.0(5)
O1 K1 O4 C9 175.5(5)
O21 K1 O4 C9 130.0(5)
Si3 K1 O4 C9 -132.4(5)
Si2 K1 O4 C9 101.2(5)
Si1 K1 O4 C9 179.8(6)
U1 K1 O4 C9 164.5(5)
O23 K1 O4 Si1 -109.7(2)
O42 K1 O4 Si1 82.9(2)
O41 K1 O4 Si1 19.2(2)
O1 K1 O4 Si1 -4.28(16)
O21 K1 O4 Si1 -49.8(2)
Si3 K1 O4 Si1 47.8(2)
Si2 K1 O4 Si1 -78.6(2)
U1 K1 O4 Si1 -15.27(18)
O22 Si2 O21 K1 113.8(2)
O24 Si2 O21 K1 -122.35(19)
O23 Si2 O21 K1 -7.7(2)
O61 U1 O21 K1 127.47(15)
O1 U1 O21 K1 -34.21(13)
O41 U1 O21 K1 46.03(11)
S1 U1 O21 K1 -131.56(7)
O23 K1 O21 Si2 5.61(15)
O42 K1 O21 Si2 109.16(17)
O4 K1 O21 Si2 -107.94(18)
O41 K1 O21 Si2 145.9(2)
O1 K1 O21 Si2 -145.72(19)
Si3 K1 O21 Si2 127.88(16)
Si1 K1 O21 Si2 -128.81(15)
U1 K1 O21 Si2 -173.5(2)
O23 K1 O21 U1 179.15(18)
O42 K1 O21 U1 -77.30(13)
O4 K1 O21 U1 65.61(14)
O41 K1 O21 U1 -40.56(11)
O1 K1 O21 U1 27.82(11)
Si3 K1 O21 U1 -58.58(9)
Si2 K1 O21 U1 173.5(2)
Si1 K1 O21 U1 44.73(10)
O21 Si2 O22 C21 -45.2(6)
O24 Si2 O22 C21 -174.4(5)
O23 Si2 O22 C21 72.9(5)
K1 Si2 O22 C21 19.3(6)
O21 Si2 O23 C25 -158.7(5)
O22 Si2 O23 C25 77.3(5)
O24 Si2 O23 C25 -36.2(5)
K1 Si2 O23 C25 -167.2(6)
O21 Si2 O23 K1 8.5(2)
O22 Si2 O23 K1 -115.5(2)
O24 Si2 O23 K1 130.97(19)
O42 K1 O23 C25 66.6(4)
O4 K1 O23 C25 -102.8(4)
O41 K1 O23 C25 125.8(4)
O1 K1 O23 C25 -166.2(4)
O21 K1 O23 C25 162.6(4)
Si3 K1 O23 C25 97.2(4)
Si2 K1 O23 C25 168.1(5)
Si1 K1 O23 C25 -135.6(4)
U1 K1 O23 C25 163.1(4)
O42 K1 O23 Si2 -101.50(19)
O4 K1 O23 Si2 89.1(2)
O41 K1 O23 Si2 -42.3(2)
O1 K1 O23 Si2 25.7(2)
O21 K1 O23 Si2 -5.50(15)
Si3 K1 O23 Si2 -70.88(19)
Si1 K1 O23 Si2 56.3(2)
U1 K1 O23 Si2 -4.98(18)
O21 Si2 O24 C29 -70.9(5)
O22 Si2 O24 C29 57.5(5)
O23 Si2 O24 C29 174.4(5)
K1 Si2 O24 C29 -137.6(4)
O44 Si3 O41 K1 -111.7(2)
O43 Si3 O41 K1 125.39(19)
O42 Si3 O41 K1 2.4(2)
O61 U1 O41 K1 -176.74(13)
O21 U1 O41 K1 -48.53(12)
O1 U1 O41 K1 49.22(12)
O23 K1 O41 Si3 -104.84(18)
O42 K1 O41 Si3 -1.72(15)
O4 K1 O41 Si3 119.71(18)
O1 K1 O41 Si3 141.1(2)
O21 K1 O41 Si3 -137.8(2)
Si2 K1 O41 Si3 -123.02(16)
Si1 K1 O41 Si3 128.56(16)
U1 K1 O41 Si3 -177.3(2)
O23 K1 O41 U1 72.45(14)
O42 K1 O41 U1 175.58(18)
O4 K1 O41 U1 -62.99(15)
O1 K1 O41 U1 -41.64(11)
O21 K1 O41 U1 39.51(11)
Si3 K1 O41 U1 177.3(2)
Si2 K1 O41 U1 54.28(9)
Si1 K1 O41 U1 -54.15(10)
O41 Si3 O42 C41 -166.1(5)
O44 Si3 O42 C41 -43.2(5)
O43 Si3 O42 C41 69.7(5)
K1 Si3 O42 C41 -163.6(6)
O41 Si3 O42 K1 -2.5(2)
O44 Si3 O42 K1 120.43(18)
O43 Si3 O42 K1 -126.7(2)
O23 K1 O42 C41 -96.0(4)
O4 K1 O42 C41 72.4(4)
O41 K1 O42 C41 166.3(5)
O1 K1 O42 C41 131.6(4)
O21 K1 O42 C41 -153.4(4)
Si3 K1 O42 C41 164.7(5)
Si2 K1 O42 C41 -125.5(4)
Si1 K1 O42 C41 104.8(4)
U1 K1 O42 C41 169.2(4)
O23 K1 O42 Si3 99.32(19)
O4 K1 O42 Si3 -92.3(2)
O41 K1 O42 Si3 1.65(15)
O1 K1 O42 Si3 -33.1(2)
O21 K1 O42 Si3 41.9(2)
Si2 K1 O42 Si3 69.76(19)
Si1 K1 O42 Si3 -59.9(2)
U1 K1 O42 Si3 4.46(18)
O41 Si3 O43 C45 -39.4(5)
O44 Si3 O43 C45 -168.4(5)
O42 Si3 O43 C45 79.6(5)
K1 Si3 O43 C45 22.8(6)
O41 Si3 O44 C49 -75.1(5)
O43 Si3 O44 C49 52.3(5)
O42 Si3 O44 C49 170.1(4)
K1 Si3 O44 C49 -137.5(4)
O63 Si4 O61 U1 82.2(8)
O62 Si4 O61 U1 -162.8(8)
O64 Si4 O61 U1 -38.8(9)
O21 U1 O61 Si4 117.7(8)
O1 U1 O61 Si4 -87.5(8)
O41 U1 O61 Si4 -162.5(8)
S1 U1 O61 Si4 14.8(8)
K1 U1 O61 Si4 -166.3(7)
O61 Si4 O62 C61 -156.9(6)
O63 Si4 O62 C61 -36.8(7)
O64 Si4 O62 C61 76.6(7)
O61 Si4 O63 C65 -64.9(6)
O62 Si4 O63 C65 177.2(5)
O64 Si4 O63 C65 60.9(6)
O61 Si4 O64 C69 -56.9(5)
O63 Si4 O64 C69 178.7(5)
O62 Si4 O64 C69 66.4(5)
Si1 O2 C1 C3 80.3(6)
Si1 O2 C1 C2 -41.3(8)
Si1 O2 C1 C4 -161.3(5)
Si1 O3 C5 C8 132.6(5)
Si1 O3 C5 C6 13.3(7)
Si1 O3 C5 C7 -109.6(6)
Si1 O4 C9 C11 82.4(6)
K1 O4 C9 C11 -97.4(6)
Si1 O4 C9 C10 -39.7(8)
K1 O4 C9 C10 140.6(4)
Si1 O4 C9 C12 -159.4(5)
K1 O4 C9 C12 20.9(8)
Si2 O22 C21 C22 -10.9(8)
Si2 O22 C21 C23 111.1(5)
Si2 O22 C21 C24 -131.6(5)
Si2 O23 C25 C26 -40.6(7)
K1 O23 C25 C26 154.7(4)
Si2 O23 C25 C28 -160.9(4)
K1 O23 C25 C28 34.3(6)
Si2 O23 C25 C27 81.7(6)
K1 O23 C25 C27 -83.0(5)
Si2 O24 C29 C31 -78.1(7)
Si2 O24 C29 C32 162.5(5)
Si2 O24 C29 C30 44.1(8)
Si3 O42 C41 C42 -158.4(5)
K1 O42 C41 C42 41.7(7)
Si3 O42 C41 C44 82.5(7)
K1 O42 C41 C44 -77.4(6)
Si3 O42 C41 C43 -39.4(7)
K1 O42 C41 C43 160.7(4)
Si3 O43 C45 C47 -40.5(7)
Si3 O43 C45 C46 83.2(6)
Si3 O43 C45 C48 -159.1(4)
Si3 O44 C49 C50 -77.2(7)
Si3 O44 C49 C51 164.3(4)
Si3 O44 C49 C52 44.9(7)
Si4 O62 C61 C63 92.0(7)
Si4 O62 C61 C62 -149.5(5)
Si4 O62 C61 C64 -31.9(9)
Si4 O63 C65 C67 -85.4(7)
Si4 O63 C65 C68 41.5(8)
Si4 O63 C65 C66 160.0(5)
Si4 O64 C69 C72 22.2(7)
Si4 O64 C69 C71 140.4(5)
Si4 O64 C69 C70 -101.9(5)
O67B K2 O65A C75A -49.0(16)
O68B K2 O65A C75A 86.0(16)
N2B K2 O65A C75A 19.8(16)
O66A K2 O65A C75A 4.8(15)
O69 K2 O65A C75A -113.2(15)
O70 K2 O65A C75A 146.0(15)
N1A K2 O65A C75A -160.6(16)
O66B K2 O65A C75A -1.8(15)
O68A K2 O65A C75A 85.1(16)
O67A K2 O65A C75A -56.1(16)
O65B K2 O65A C75A -148(2)
O67B K2 O65A C74A 88.6(11)
O68B K2 O65A C74A -136.4(12)
N2B K2 O65A C74A 157.4(11)
O66A K2 O65A C74A 142.4(11)
O69 K2 O65A C74A 24.4(11)
O70 K2 O65A C74A -76.4(10)
N1A K2 O65A C74A -23.0(10)
O66B K2 O65A C74A 135.8(12)
O68A K2 O65A C74A -137.3(12)
O67A K2 O65A C74A 81.5(11)
O65B K2 O65A C74A -10.2(16)
O67B K2 O66A C77A -63.9(9)
O65A K2 O66A C77A 152.6(9)
O68B K2 O66A C77A 42.4(10)
N2B K2 O66A C77A -5.6(9)
O69 K2 O66A C77A -115.9(9)
O70 K2 O66A C77A 81.8(9)
N1A K2 O66A C77A 168.6(9)
O66B K2 O66A C77A 164.4(13)
O68A K2 O66A C77A 34.9(10)
O67A K2 O66A C77A -58.9(9)
O65B K2 O66A C77A 160.4(9)
O67B K2 O66A C76A 171.6(9)
O65A K2 O66A C76A 28.1(8)
O68B K2 O66A C76A -82.1(10)
N2B K2 O66A C76A -130.1(10)
O69 K2 O66A C76A 119.6(8)
O70 K2 O66A C76A -42.7(10)
N1A K2 O66A C76A 44.1(10)
O66B K2 O66A C76A 39.9(9)
O68A K2 O66A C76A -89.6(9)
O67A K2 O66A C76A 176.6(9)
O65B K2 O66A C76A 35.9(9)
O67B K2 O67A C82A 58(2)
O65A K2 O67A C82A 84.5(12)
O68B K2 O67A C82A -59.0(12)
N2B K2 O67A C82A -2.2(10)
O66A K2 O67A C82A 32.7(11)
O69 K2 O67A C82A 156.0(11)
O70 K2 O67A C82A -119.8(10)
N1A K2 O67A C82A 169.0(10)
O66B K2 O67A C82A 48.9(11)
O68A K2 O67A C82A -61.2(12)
O65B K2 O67A C82A 111.8(11)
O67B K2 O67A C81A -76(2)
O65A K2 O67A C81A -49.6(11)
O68B K2 O67A C81A 166.9(11)
N2B K2 O67A C81A -136.2(10)
O66A K2 O67A C81A -101.3(9)
O69 K2 O67A C81A 21.9(9)
O70 K2 O67A C81A 106.1(9)
N1A K2 O67A C81A 34.9(10)
O66B K2 O67A C81A -85.2(10)
O68A K2 O67A C81A 164.8(10)
O65B K2 O67A C81A -22.3(12)
O67B K2 O68A C90 -119.2(10)
O65A K2 O68A C90 93.0(10)
O68B K2 O68A C90 86(8)
N2B K2 O68A C90 -175.2(12)
O66A K2 O68A C90 155.1(10)
O69 K2 O68A C90 -61.4(12)
O70 K2 O68A C90 8.6(8)
N1A K2 O68A C90 19.1(12)
O66B K2 O68A C90 137.3(10)
O67A K2 O68A C90 -108.9(10)
O65B K2 O68A C90 76.5(12)
O67B K2 O68A C85A 21.0(18)
O65A K2 O68A C85A -126.7(15)
O68B K2 O68A C85A -133(9)
N2B K2 O68A C85A -35.0(16)
O66A K2 O68A C85A -64.6(17)
O69 K2 O68A C85A 78.9(19)
O70 K2 O68A C85A 148.9(18)
N1A K2 O68A C85A 159.4(15)
O66B K2 O68A C85A -82.4(17)
O67A K2 O68A C85A 31.4(17)
O65B K2 O68A C85A -143.2(15)
O67B K2 N1A C73A -134.7(9)
O65A K2 N1A C73A -9.1(8)
O68B K2 N1A C73A 88.2(10)
N2B K2 N1A C73A -8(2)
O66A K2 N1A C73A -25.1(11)
O69 K2 N1A C73A -135.1(10)
O70 K2 N1A C73A 107.0(9)
O66B K2 N1A C73A -23.5(10)
O68A K2 N1A C73A 96.7(10)
O67A K2 N1A C73A -147.8(8)
O65B K2 N1A C73A -14.2(8)
O67B K2 N1A C84A 105.1(10)
O65A K2 N1A C84A -129.4(10)
O68B K2 N1A C84A -32.0(11)
N2B K2 N1A C84A -127.9(18)
O66A K2 N1A C84A -145.4(8)
O69 K2 N1A C84A 104.6(9)
O70 K2 N1A C84A -13.3(8)
O66B K2 N1A C84A -143.8(9)
O68A K2 N1A C84A -23.6(11)
O67A K2 N1A C84A 91.9(9)
O65B K2 N1A C84A -134.4(11)
O67B K2 N1A C79A -15.3(11)
O65A K2 N1A C79A 110.3(10)
O68B K2 N1A C79A -152.4(9)
N2B K2 N1A C79A 111.8(19)
O66A K2 N1A C79A 94.3(9)
O69 K2 N1A C79A -15.7(8)
O70 K2 N1A C79A -133.6(10)
O66B K2 N1A C79A 95.9(9)
O68A K2 N1A C79A -143.9(9)
O67A K2 N1A C79A -28.4(10)
O65B K2 N1A C79A 105.3(10)
O67B K2 N2A C83A -31.8(9)
O65A K2 N2A C83A -154.6(9)
O68B K2 N2A C83A 110.5(11)
N2B K2 N2A C83A -156.8(19)
O66A K2 N2A C83A -139.8(10)
O69 K2 N2A C83A -26.9(10)
O70 K2 N2A C83A 86.9(10)
O66B K2 N2A C83A -140.7(10)
O68A K2 N2A C83A 102.4(11)
O67A K2 N2A C83A -17.9(9)
O65B K2 N2A C83A -149.0(9)
O67B K2 N2A C78A 88.0(9)
O65A K2 N2A C78A -34.7(9)
O68B K2 N2A C78A -129.7(10)
N2B K2 N2A C78A -37.0(12)
O66A K2 N2A C78A -19.9(7)
O69 K2 N2A C78A 92.9(8)
O70 K2 N2A C78A -153.3(7)
O66B K2 N2A C78A -20.8(8)
O68A K2 N2A C78A -137.7(10)
O67A K2 N2A C78A 101.9(9)
O65B K2 N2A C78A -29.1(11)
O67B K2 N2A C86A -151.0(13)
O65A K2 N2A C86A 86.2(11)
O68B K2 N2A C86A -8.7(11)
N2B K2 N2A C86A 84.0(17)
O66A K2 N2A C86A 101.0(11)
O69 K2 N2A C86A -146.2(10)
O70 K2 N2A C86A -32.3(12)
O66B K2 N2A C86A 100.1(11)
O68A K2 N2A C86A -16.8(11)
O67A K2 N2A C86A -137.2(12)
O65B K2 N2A C86A 91.8(12)
C84A N1A C73A C74A 159.9(13)
C79A N1A C73A C74A -80.5(15)
K2 N1A C73A C74A 39.5(14)
C75A O65A C74A C73A -166.6(17)
K2 O65A C74A C73A 53.1(16)
C75A O65A C74A K2 140.3(18)
N1A C73A C74A O65A -62.7(18)
N1A C73A C74A K2 -29.6(10)
O67B K2 C74A O65A -110.0(10)
O68B K2 C74A O65A 51.4(13)
N2B K2 C74A O65A -26.5(12)
O66A K2 C74A O65A -33.5(10)
O69 K2 C74A O65A -156.3(10)
O70 K2 C74A O65A 105.6(10)
N1A K2 C74A O65A 149.9(13)
O66B K2 C74A O65A -32.9(9)
O68A K2 C74A O65A 53.5(13)
O67A K2 C74A O65A -122.7(9)
O65B K2 C74A O65A 30(5)
O67B K2 C74A C73A 119.7(9)
O65A K2 C74A C73A -130.2(17)
O68B K2 C74A C73A -78.9(12)
N2B K2 C74A C73A -156.8(8)
O66A K2 C74A C73A -163.7(10)
O69 K2 C74A C73A 73.4(9)
O70 K2 C74A C73A -24.6(9)
N1A K2 C74A C73A 19.6(8)
O66B K2 C74A C73A -163.1(11)
O68A K2 C74A C73A -76.8(12)
O67A K2 C74A C73A 107.0(9)
O65B K2 C74A C73A -100(6)
C74A O65A C75A C76A -175.6(17)
K2 O65A C75A C76A -37(2)
C74A O65A C75A K2 -139.1(17)
O67B K2 C75A O65A 141.1(13)
O68B K2 C75A O65A -100.1(15)
N2B K2 C75A O65A -160.7(15)
O66A K2 C75A O65A -173.7(19)
O69 K2 C75A O65A 73.1(15)
O70 K2 C75A O65A -37.5(16)
N1A K2 C75A O65A 17.5(14)
O66B K2 C75A O65A 177(3)
O68A K2 C75A O65A -104.1(15)
O67A K2 C75A O65A 140.1(12)
O65B K2 C75A O65A 15.4(10)
O67B K2 C75A C76A -74.3(13)
O65A K2 C75A C76A 145(2)
O68B K2 C75A C76A 44.5(14)
N2B K2 C75A C76A -16.0(12)
O66A K2 C75A C76A -29.0(9)
O69 K2 C75A C76A -142.2(11)
O70 K2 C75A C76A 107.1(11)
N1A K2 C75A C76A 162.2(13)
O66B K2 C75A C76A -38.5(10)
O68A K2 C75A C76A 40.5(14)
O67A K2 C75A C76A -75.2(14)
O65B K2 C75A C76A 160.1(19)
C77A O66A C76A C75A 170.1(15)
K2 O66A C76A C75A -58.0(14)
C77A O66A C76A K2 -131.9(13)
O65A C75A C76A O66A 67(2)
K2 C75A C76A O66A 42.7(9)
O65A C75A C76A K2 23.9(16)
O67B K2 C76A O66A -8.9(10)
O65A K2 C76A O66A -142.0(10)
O68B K2 C76A O66A 97.5(10)
N2B K2 C76A O66A 36.5(8)
O69 K2 C76A O66A -76.8(9)
O70 K2 C76A O66A 149.2(7)
N1A K2 C76A O66A -143.6(8)
O66B K2 C76A O66A -65.2(13)
O68A K2 C76A O66A 91.8(9)
O67A K2 C76A O66A -3.9(10)
O65B K2 C76A O66A -138.3(10)
O67B K2 C76A C75A 116.2(13)
O65A K2 C76A C75A -17.0(12)
O68B K2 C76A C75A -137.5(14)
N2B K2 C76A C75A 161.6(14)
O66A K2 C76A C75A 125.0(16)
O69 K2 C76A C75A 48.3(13)
O70 K2 C76A C75A -85.7(13)
N1A K2 C76A C75A -18.5(13)
O66B K2 C76A C75A 59.8(19)
O68A K2 C76A C75A -143.1(13)
O67A K2 C76A C75A 121.2(13)
O65B K2 C76A C75A -13.2(13)
C76A O66A C77A C78A 166.5(12)
K2 O66A C77A C78A 44.4(16)
C83A N2A C78A C77A 171.2(11)
C86A N2A C78A C77A -70.0(16)
K2 N2A C78A C77A 50.1(12)
O66A C77A C78A N2A -65.7(17)
C73A N1A C79A C80A 164.8(14)
C84A N1A C79A C80A -75.5(17)
K2 N1A C79A C80A 45.3(16)
N1A C79A C80A O69 -62(2)
C82A O67A C81A C87 172.7(12)
K2 O67A C81A C87 -48.2(13)
C81A O67A C82A C83A 177.5(13)
K2 O67A C82A C83A 43.2(15)
C78A N2A C83A C82A -68.6(14)
C86A N2A C83A C82A 169.9(12)
K2 N2A C83A C82A 48.8(14)
O67A C82A C83A N2A -61.4(16)
C73A N1A C84A C88 -77.4(15)
C79A N1A C84A C88 163.3(12)
K2 N1A C84A C88 42.6(14)
C90 O68A C85A C86A -174.2(17)
K2 O68A C85A C86A 45(2)
O68A C85A C86A N2A -61(2)
C83A N2A C86A C85A -75.1(17)
C78A N2A C86A C85A 164.4(15)
K2 N2A C86A C85A 46.9(18)
O67B K2 O65B C75B -52.7(13)
O65A K2 O65B C75B 44.4(11)
O68B K2 O65B C75B 104.2(12)
N2B K2 O65B C75B 30.4(12)
O66A K2 O65B C75B 19.6(10)
O69 K2 O65B C75B -102.3(10)
O70 K2 O65B C75B 159.4(10)
N1A K2 O65B C75B -151.3(13)
O66B K2 O65B C75B 17.8(10)
O68A K2 O65B C75B 105.8(12)
O67A K2 O65B C75B -65.6(12)
O67B K2 O65B C74B 80.4(13)
O65A K2 O65B C74B 178(2)
O68B K2 O65B C74B -122.7(13)
N2B K2 O65B C74B 163.5(11)
O66A K2 O65B C74B 152.7(12)
O69 K2 O65B C74B 30.8(11)
O70 K2 O65B C74B -67.5(11)
N1A K2 O65B C74B -18.2(10)
O66B K2 O65B C74B 150.9(13)
O68A K2 O65B C74B -121.2(12)
O67A K2 O65B C74B 67.5(13)
O67B K2 O66B C76B 154.2(18)
O65A K2 O66B C76B 7.4(18)
O68B K2 O66B C76B -96.5(19)
N2B K2 O66B C76B -149.2(19)
O66A K2 O66B C76B -157(2)
O69 K2 O66B C76B 91.5(18)
O70 K2 O66B C76B -37.6(19)
N1A K2 O66B C76B 26.9(18)
O68A K2 O66B C76B -102.9(19)
O67A K2 O66B C76B 156.2(18)
O65B K2 O66B C76B 18.7(18)
O67B K2 O66B C77B -78.8(13)
O65A K2 O66B C77B 134.4(14)
O68B K2 O66B C77B 30.5(14)
N2B K2 O66B C77B -22.2(12)
O66A K2 O66B C77B -29.7(11)
O69 K2 O66B C77B -141.6(12)
O70 K2 O66B C77B 89.4(13)
N1A K2 O66B C77B 153.8(12)
O68A K2 O66B C77B 24.1(14)
O67A K2 O66B C77B -76.8(13)
O65B K2 O66B C77B 145.6(13)
O65A K2 O67B C82B 68.9(13)
O68B K2 O67B C82B -66.8(14)
N2B K2 O67B C82B -16.7(12)
O66A K2 O67B C82B 22.4(12)
O69 K2 O67B C82B 152.2(13)
O70 K2 O67B C82B -129.9(11)
N1A K2 O67B C82B 151.8(12)
O66B K2 O67B C82B 39.0(13)
O68A K2 O67B C82B -70.4(13)
O67A K2 O67B C82B -132(3)
O65B K2 O67B C82B 92.0(13)
O65A K2 O67B C81B -64.7(13)
O68B K2 O67B C81B 159.6(13)
N2B K2 O67B C81B -150.3(13)
O66A K2 O67B C81B -111.2(12)
O69 K2 O67B C81B 18.6(11)
O70 K2 O67B C81B 96.5(12)
N1A K2 O67B C81B 18.2(14)
O66B K2 O67B C81B -94.6(12)
O68A K2 O67B C81B 156.0(13)
O67A K2 O67B C81B 94(3)
O65B K2 O67B C81B -41.7(14)
O67B K2 O68B C85B 31.4(14)
O65A K2 O68B C85B -115.9(12)
N2B K2 O68B C85B -19.7(12)
O66A K2 O68B C85B -53.8(13)
O69 K2 O68B C85B 95.3(16)
O70 K2 O68B C85B 155.4(14)
N1A K2 O68B C85B 174.8(11)
O66B K2 O68B C85B -72.9(13)
O68A K2 O68B C85B 58(7)
O67A K2 O68B C85B 42.2(14)
O65B K2 O68B C85B -131.2(11)
O67B K2 O68B C90 -98.7(12)
O65A K2 O68B C90 114.0(11)
N2B K2 O68B C90 -149.8(13)
O66A K2 O68B C90 176.2(12)
O69 K2 O68B C90 -34.7(18)
O70 K2 O68B C90 25.3(10)
N1A K2 O68B C90 44.8(13)
O66B K2 O68B C90 157.1(11)
O68A K2 O68B C90 -72(7)
O67A K2 O68B C90 -87.8(12)
O65B K2 O68B C90 98.7(11)
O67B K2 N1B C73B -137.4(11)
O65A K2 N1B C73B -8.4(11)
O68B K2 N1B C73B 93.3(12)
O66A K2 N1B C73B -23.9(14)
O69 K2 N1B C73B -129.5(12)
O70 K2 N1B C73B 105.0(12)
N1A K2 N1B C73B -21(3)
O66B K2 N1B C73B -22.0(13)
O68A K2 N1B C73B 102.0(12)
O67A K2 N1B C73B -149.4(11)
O65B K2 N1B C73B -13.5(10)
O67B K2 N1B C84B 100.7(12)
O65A K2 N1B C84B -130.3(12)
O68B K2 N1B C84B -28.6(13)
O66A K2 N1B C84B -145.8(11)
O69 K2 N1B C84B 108.6(12)
O70 K2 N1B C84B -16.9(11)
N1A K2 N1B C84B -143(5)
O66B K2 N1B C84B -143.9(11)
O68A K2 N1B C84B -20.0(13)
O67A K2 N1B C84B 88.7(12)
O65B K2 N1B C84B -135.4(13)
O67B K2 N1B C79B -15.2(12)
O65A K2 N1B C79B 113.8(11)
O68B K2 N1B C79B -144.5(11)
O66A K2 N1B C79B 98.3(11)
O69 K2 N1B C79B -7.3(9)
O70 K2 N1B C79B -132.8(11)
N1A K2 N1B C79B 101(4)
O66B K2 N1B C79B 100.2(11)
O68A K2 N1B C79B -135.9(11)
O67A K2 N1B C79B -27.2(12)
O65B K2 N1B C79B 108.7(12)
O67B K2 N2B C83B -15.2(11)
O65A K2 N2B C83B -146.4(12)
O68B K2 N2B C83B 109.6(13)
O66A K2 N2B C83B -126.5(13)
O69 K2 N2B C83B -27.1(13)
O70 K2 N2B C83B 104.7(11)
N1A K2 N2B C83B -147.8(18)
O66B K2 N2B C83B -130.6(13)
O68A K2 N2B C83B 100.7(13)
O67A K2 N2B C83B -4.0(11)
O65B K2 N2B C83B -142.3(12)
O67B K2 N2B C86B -134.5(12)
O65A K2 N2B C86B 94.3(11)
O68B K2 N2B C86B -9.7(11)
O66A K2 N2B C86B 114.2(13)
O69 K2 N2B C86B -146.4(10)
O70 K2 N2B C86B -14.6(13)
N1A K2 N2B C86B 93(2)
O66B K2 N2B C86B 110.1(12)
O68A K2 N2B C86B -18.6(11)
O67A K2 N2B C86B -123.3(12)
O65B K2 N2B C86B 98.4(11)
O67B K2 N2B C78B 99.8(13)
O65A K2 N2B C78B -31.4(13)
O68B K2 N2B C78B -135.3(14)
O66A K2 N2B C78B -11.4(11)
O69 K2 N2B C78B 87.9(13)
O70 K2 N2B C78B -140.3(12)
N1A K2 N2B C78B -33(3)
O66B K2 N2B C78B -15.6(12)
O68A K2 N2B C78B -144.3(14)
O67A K2 N2B C78B 111.0(13)
O65B K2 N2B C78B -27.2(14)
C84B N1B C73B C74B 165.6(14)
C79B N1B C73B C74B -75.1(18)
K2 N1B C73B C74B 45.2(16)
C75B O65B C74B C73B -175.1(13)
K2 O65B C74B C73B 50.9(16)
N1B C73B C74B O65B -64.3(18)
C74B O65B C75B C76B 176.0(19)
K2 O65B C75B C76B -47.2(19)
C77B O66B C76B C75B -178.0(18)
K2 O66B C76B C75B -52(3)
O65B C75B C76B O66B 66(3)
C76B O66B C77B C78B -172(2)
K2 O66B C77B C78B 56.0(17)
C83B N2B C78B C77B 164.7(15)
C86B N2B C78B C77B -76(2)
K2 N2B C78B C77B 48.8(17)
O66B C77B C78B N2B -74.8(19)
C73B N1B C79B C80B 164.1(16)
C84B N1B C79B C80B -75(2)
K2 N1B C79B C80B 40.0(17)
N1B C79B C80B O69 -67(2)
C82B O67B C81B C87 170.7(14)
K2 O67B C81B C87 -53.0(16)
C82B O67B C81B K2 -136.3(18)
O65A K2 C81B O67B 129.2(11)
O68B K2 C81B O67B -24.5(16)
N2B K2 C81B O67B 26.9(12)
O66A K2 C81B O67B 68.5(12)
O69 K2 C81B O67B -154.8(15)
O70 K2 C81B O67B -100.0(12)
N1A K2 C81B O67B -164.4(12)
O66B K2 C81B O67B 89.4(12)
O68A K2 C81B O67B -27.3(14)
O67A K2 C81B O67B -28.4(10)
O65B K2 C81B O67B 147.4(11)
O67B K2 C81B C87 130.4(17)
O65A K2 C81B C87 -100.4(8)
O68B K2 C81B C87 105.8(11)
N2B K2 C81B C87 157.3(9)
O66A K2 C81B C87 -161.2(9)
O69 K2 C81B C87 -24.4(6)
O70 K2 C81B C87 30.3(11)
N1A K2 C81B C87 -34.1(10)
O66B K2 C81B C87 -140.2(8)
O68A K2 C81B C87 103.1(10)
O67A K2 C81B C87 102.0(13)
O65B K2 C81B C87 -82.3(9)
C81B O67B C82B C83B -179.9(16)
K2 O67B C82B C83B 43.9(18)
C81B O67B C82B K2 136.2(18)
O65A K2 C82B O67B -125.8(12)
O68B K2 C82B O67B 117.3(13)
N2B K2 C82B O67B 158.3(15)
O66A K2 C82B O67B -155.3(13)
O69 K2 C82B O67B -24.4(12)
O70 K2 C82B O67B 67.4(14)
N1A K2 C82B O67B -39.0(15)
O66B K2 C82B O67B -141.4(13)
O68A K2 C82B O67B 111.5(13)
O67A K2 C82B O67B 17.3(11)
O65B K2 C82B O67B -107.2(13)
O67B K2 C82B C83B -137.3(19)
O65A K2 C82B C83B 96.9(11)
O68B K2 C82B C83B -20.0(12)
N2B K2 C82B C83B 21.0(10)
O66A K2 C82B C83B 67.4(11)
O69 K2 C82B C83B -161.7(11)
O70 K2 C82B C83B -69.9(12)
N1A K2 C82B C83B -176.3(10)
O66B K2 C82B C83B 81.4(11)
O68A K2 C82B C83B -25.8(12)
O67A K2 C82B C83B -120.0(15)
O65B K2 C82B C83B 115.5(11)
C86B N2B C83B C82B 165.8(14)
C78B N2B C83B C82B -72.3(19)
K2 N2B C83B C82B 45.3(18)
C86B N2B C83B K2 120.6(14)
C78B N2B C83B K2 -117.6(15)
O67B C82B C83B N2B -62(2)
K2 C82B C83B N2B -33.8(14)
O67B C82B C83B K2 -28.4(12)
O67B K2 C83B N2B 159.8(15)
O65A K2 C83B N2B 39.2(13)
O68B K2 C83B N2B -62.0(12)
O66A K2 C83B N2B 39.6(11)
O69 K2 C83B N2B 157.4(11)
O70 K2 C83B N2B -90.7(12)
N1A K2 C83B N2B 148.9(17)
O66B K2 C83B N2B 44.0(11)
O68A K2 C83B N2B -69.1(12)
O67A K2 C83B N2B 174.9(14)
O65B K2 C83B N2B 50.2(14)
O67B K2 C83B C82B 21.0(10)
O65A K2 C83B C82B -99.5(11)
O68B K2 C83B C82B 159.2(13)
N2B K2 C83B C82B -138.8(19)
O66A K2 C83B C82B -99.1(11)
O69 K2 C83B C82B 18.7(12)
O70 K2 C83B C82B 130.5(10)
N1A K2 C83B C82B 10(3)
O66B K2 C83B C82B -94.8(11)
O68A K2 C83B C82B 152.1(13)
O67A K2 C83B C82B 36.1(10)
O65B K2 C83B C82B -88.5(12)
C73B N1B C84B C88 -75.2(17)
C79B N1B C84B C88 164.1(13)
K2 N1B C84B C88 48.8(14)
C90 O68B C85B C86B -180.0(16)
K2 O68B C85B C86B 47.5(17)
O68B C85B C86B N2B -60(2)
C83B N2B C86B C85B -78.5(18)
C78B N2B C86B C85B 163.9(18)
K2 N2B C86B C85B 39.8(18)
C79A C80A O69 C87 -171.5(11)
C79A C80A O69 C80B 145(8)
C79A C80A O69 K2 44.4(18)
C79B C80B O69 C80A -29(6)
C79B C80B O69 C87 -169.9(15)
C79B C80B O69 K2 60(2)
O67B K2 O69 C80A 165.3(10)
O65A K2 O69 C80A -63.6(10)
O68B K2 O69 C80A 85.8(13)
N2B K2 O69 C80A 177.7(10)
O66A K2 O69 C80A -131.2(10)
O70 K2 O69 C80A 37.2(9)
N1A K2 O69 C80A -15.1(10)
O66B K2 O69 C80A -107.0(10)
O68A K2 O69 C80A 92.8(12)
O67A K2 O69 C80A 152.0(10)
O65B K2 O69 C80A -54.2(10)
O67B K2 O69 C87 20.6(6)
O65A K2 O69 C87 151.7(5)
O68B K2 O69 C87 -58.9(11)
N2B K2 O69 C87 33.0(7)
O66A K2 O69 C87 84.1(6)
O70 K2 O69 C87 -107.5(5)
N1A K2 O69 C87 -159.8(6)
O66B K2 O69 C87 108.3(6)
O68A K2 O69 C87 -51.9(9)
O67A K2 O69 C87 7.3(5)
O65B K2 O69 C87 161.1(6)
O67B K2 O69 C80B 145.7(11)
O65A K2 O69 C80B -83.3(10)
O68B K2 O69 C80B 66.1(14)
N2B K2 O69 C80B 158.0(11)
O66A K2 O69 C80B -150.8(10)
O70 K2 O69 C80B 17.5(10)
N1A K2 O69 C80B -34.8(11)
O66B K2 O69 C80B -126.6(11)
O68A K2 O69 C80B 73.1(12)
O67A K2 O69 C80B 132.4(11)
O65B K2 O69 C80B -73.8(11)
O67B K2 O70 C88 -127.3(6)
O65A K2 O70 C88 38.9(5)
O68B K2 O70 C88 145.3(6)
N2B K2 O70 C88 150.4(6)
O66A K2 O70 C88 97.5(6)
O69 K2 O70 C88 -67.3(4)
N1A K2 O70 C88 -15.5(5)
O66B K2 O70 C88 67.4(6)
O68A K2 O70 C88 154.5(6)
O67A K2 O70 C88 -126.8(5)
O65B K2 O70 C88 23.5(5)
O67B K2 O70 C89 99.3(5)
O65A K2 O70 C89 -94.5(4)
O68B K2 O70 C89 11.8(5)
N2B K2 O70 C89 17.0(6)
O66A K2 O70 C89 -35.9(5)
O69 K2 O70 C89 159.3(4)
N1A K2 O70 C89 -148.9(5)
O66B K2 O70 C89 -66.0(5)
O68A K2 O70 C89 21.1(5)
O67A K2 O70 C89 99.8(4)
O65B K2 O70 C89 -109.9(5)
C80A O69 C87 C81A 175.9(15)
C80B O69 C87 C81A -171.7(16)
K2 O69 C87 C81A -39.7(12)
C80A O69 C87 C81B 166.1(15)
C80B O69 C87 C81B 178.5(15)
K2 O69 C87 C81B -49.5(11)
O67A C81A C87 O69 61.4(15)
O67A C81A C87 C81B 91(4)
O67B C81B C87 O69 66.1(15)
K2 C81B C87 O69 33.6(6)
O67B C81B C87 C81A -88(5)
K2 C81B C87 C81A -121(5)
C89 O70 C88 C84A 175.3(7)
K2 O70 C88 C84A 40.0(8)
C89 O70 C88 C84B -164.6(8)
K2 O70 C88 C84B 60.2(9)
N1A C84A C88 O70 -56.8(15)
N1A C84A C88 C84B -153(5)
N1B C84B C88 O70 -74.2(15)
N1B C84B C88 C84A 16(3)
C88 O70 C89 C90 175.1(5)
K2 O70 C89 C90 -47.7(6)
C85A O68A C90 O68B 145(9)
K2 O68A C90 O68B -71(7)
C85A O68A C90 C89 177.2(14)
K2 O68A C90 C89 -38.3(13)
C85B O68B C90 O68A -38(7)
K2 O68B C90 O68A 93(8)
C85B O68B C90 C89 170.9(15)
K2 O68B C90 C89 -57.6(11)
O70 C89 C90 O68A 59.2(13)
O70 C89 C90 O68B 68.0(12)
C91 C92 C93 C94 174.2(16)
C92 C93 C94 C95 -169(2)
C93 C94 C95 C96A -73(3)
C93 C94 C95 C96B -156(3)

loop_
_publcif_info_exptl_table_extra_item
sin_theta_over_lambda_max
